data_7049526
loop_
_publ_author_name
'Xu, Chao'
'Sheng, Ming-Ming'
'Shi, Hua-Tian'
'Str\/omme, Maria'
'Zhang, Qian-Feng'

_publ_section_title
;
 Interlinking supertetrahedral chalcogenolate clusters with bipyridines to
 form two-dimensional coordination polymers for photocatalytic degradation
 of organic dye.
;
_journal_issue 17
_journal_name_full 'Dalton transactions (Cambridge, England : 2003)'
_journal_page_first 5505
_journal_page_last 5510
_journal_paper_doi 10.1039/c9dt00480g
_journal_volume 48
_journal_year 2019
_chemical_formula_moiety 'C122 H108 Ag4 Cd6 N4 S16, C12 H28 N4 O4'
_chemical_formula_sum 'C134 H136 Ag4 Cd6 N8 O4 S16'
_chemical_formula_weight 3541.34
_space_group_crystal_system monoclinic
_space_group_IT_number 15
_space_group_name_Hall '-C 2yc'
_space_group_name_H-M_alt 'C 1 2/c 1'
_symmetry_space_group_name_Hall '-C 2yc'
_symmetry_space_group_name_H-M 'C 1 2/c 1'
_atom_sites_solution_hydrogens geom
_audit_creation_method SHELXL-2016/6
_audit_update_record
;
2019-03-20 deposited with the CCDC.    2019-03-27 downloaded from the CCDC.
;
_cell_angle_alpha 90
_cell_angle_beta 98.1050(10)
_cell_angle_gamma 90
_cell_formula_units_Z 8
_cell_length_a 20.1772(3)
_cell_length_b 25.6535(4)
_cell_length_c 53.9920(9)
_cell_measurement_reflns_used 9991
_cell_measurement_temperature 296(2)
_cell_measurement_theta_max 20.74
_cell_measurement_theta_min 2.29
_cell_volume 27668.0(8)
_computing_cell_refinement 'Bruker SMART'
_computing_data_collection 'Bruker SMART'
_computing_data_reduction 'Bruker SAINT'
_computing_molecular_graphics 'Bruker SHELXTL'
_computing_publication_material 'Bruker SHELXTL'
_computing_structure_refinement 'Bruker SHELXTL'
_computing_structure_solution 'Bruker SHELXTL'
_diffrn_ambient_temperature 296(2)
_diffrn_measured_fraction_theta_full 0.999
_diffrn_measured_fraction_theta_max 0.999
_diffrn_measurement_device_type 'CCD area detector'
_diffrn_measurement_method 'phi and omega scans'
_diffrn_radiation_type MoK\a
_diffrn_radiation_wavelength 0.71073
_diffrn_reflns_av_R_equivalents 0.0811
_diffrn_reflns_av_unetI/netI 0.0814
_diffrn_reflns_Laue_measured_fraction_full 0.999
_diffrn_reflns_Laue_measured_fraction_max 0.999
_diffrn_reflns_limit_h_max 23
_diffrn_reflns_limit_h_min -23
_diffrn_reflns_limit_k_max 26
_diffrn_reflns_limit_k_min -30
_diffrn_reflns_limit_l_max 64
_diffrn_reflns_limit_l_min -64
_diffrn_reflns_number 113413
_diffrn_reflns_point_group_measured_fraction_full 0.999
_diffrn_reflns_point_group_measured_fraction_max 0.999
_diffrn_reflns_theta_full 25.000
_diffrn_reflns_theta_max 25.000
_diffrn_reflns_theta_min 1.524
_exptl_absorpt_coefficient_mu 1.751
_exptl_absorpt_correction_T_max 0.721
_exptl_absorpt_correction_T_min 0.669
_exptl_absorpt_correction_type multi-scan
_exptl_absorpt_process_details
;
SADABS-2008/1 (Bruker,2008) was used for absorption correction. 
The Ratio of minimum to maximum transmission is 0.928.
The \l/2 correction factor is 0.0015.
;
_exptl_crystal_colour colourless
_exptl_crystal_density_diffrn 1.700
_exptl_crystal_description flake
_exptl_crystal_F_000 14080
_exptl_crystal_size_max 0.250
_exptl_crystal_size_mid 0.220
_exptl_crystal_size_min 0.200
_refine_diff_density_max 1.517
_refine_diff_density_min -0.677
_refine_diff_density_rms 0.118
_refine_ls_extinction_method none
_refine_ls_goodness_of_fit_ref 1.008
_refine_ls_hydrogen_treatment constr
_refine_ls_matrix_type full
_refine_ls_number_parameters 1591
_refine_ls_number_reflns 24361
_refine_ls_number_restraints 1986
_refine_ls_restrained_S_all 0.992
_refine_ls_R_factor_all 0.1288
_refine_ls_R_factor_gt 0.0610
_refine_ls_shift/su_max 0.003
_refine_ls_shift/su_mean 0.000
_refine_ls_structure_factor_coef Fsqd
_refine_ls_weighting_details 'w=1/[\s^2^(Fo^2^)+(0.0779P)^2^] where P=(Fo^2^+2Fc^2^)/3'
_refine_ls_weighting_scheme calc
_refine_ls_wR_factor_gt 0.1486
_refine_ls_wR_factor_ref 0.1698
_reflns_Friedel_coverage 0.000
_reflns_number_gt 12574
_reflns_number_total 24361
_reflns_threshold_expression 'I > 2\s(I)'
_cod_data_source_file c9dt00480g2.cif
_cod_data_source_block c2c_S
_cod_depositor_comments 'Adding full bibliography for 7049526--7049529.cif.'
_cod_database_code 7049526
_shelx_shelxl_version_number 2016/6
_shelx_space_group_comment
; 
The symmetry employed for this shelxl refinement is uniquely defined 
by the following loop, which should always be used as a source of 
symmetry information in preference to the above space-group names. 
They are only intended as comments. 
;
_shelx_estimated_absorpt_t_min 0.669
_shelx_estimated_absorpt_t_max 0.721

loop_
_space_group_symop_operation_xyz
'x, y, z'
'-x, y, -z+1/2'
'x+1/2, y+1/2, z'
'-x+1/2, y+1/2, -z+1/2'
'-x, -y, -z'
'x, -y, z-1/2'
'-x+1/2, -y+1/2, -z'
'x+1/2, -y+1/2, z-1/2'

loop_
_atom_site_label
_atom_site_type_symbol
_atom_site_fract_x
_atom_site_fract_y
_atom_site_fract_z
_atom_site_U_iso_or_equiv
_atom_site_adp_type
_atom_site_occupancy
_atom_site_site_symmetry_order
_atom_site_calc_flag
_atom_site_refinement_flags_posn
_atom_site_refinement_flags_adp
_atom_site_refinement_flags_occupancy
_atom_site_disorder_assembly
_atom_site_disorder_group
Cd1 Cd 0.16292(3) -0.14914(3) 0.11817(2) 0.0632(2) Uani 1 1 d . U . . .
Cd2 Cd 0.16811(4) 0.09424(3) 0.21250(2) 0.0765(2) Uani 1 1 d . U . . .
Cd3 Cd 0.35543(3) 0.11397(3) 0.09489(2) 0.0705(2) Uani 1 1 d . U . . .
Cd4 Cd -0.04628(3) 0.10168(3) 0.07997(2) 0.0633(2) Uani 1 1 d . U . . .
Cd5 Cd 0.16936(3) -0.03451(3) 0.16939(2) 0.0680(2) Uani 1 1 d . U . . .
Cd6 Cd 0.15160(3) 0.11814(3) 0.08452(2) 0.0630(2) Uani 1 1 d . U . . .
Ag1 Ag 0.26788(3) -0.01586(3) 0.10554(2) 0.0656(2) Uani 1 1 d . U . . .
Ag2 Ag 0.05053(3) -0.02331(3) 0.09862(2) 0.0648(2) Uani 1 1 d . U . . .
Ag3 Ag 0.27448(4) 0.10690(3) 0.15605(2) 0.0708(2) Uani 1 1 d . U . . .
Ag4 Ag 0.06212(3) 0.10663(3) 0.15114(2) 0.0700(2) Uani 1 1 d . U . . .
S1 S 0.26825(11) -0.11722(9) 0.10392(4) 0.0633(6) Uani 1 1 d . U . . .
S2 S 0.05747(11) -0.12275(9) 0.09153(4) 0.0622(6) Uani 1 1 d . U . . .
S3 S 0.15744(17) -0.13302(10) 0.16410(5) 0.0921(9) Uani 1 1 d . U . . .
S4 S 0.36039(11) 0.02072(10) 0.08237(5) 0.0714(7) Uani 1 1 d . U . . .
S5 S 0.15444(9) 0.01893(8) 0.08309(4) 0.0507(5) Uani 1 1 d . U . . .
S6 S 0.26824(10) 0.00635(8) 0.15193(4) 0.0547(5) Uani 1 1 d . U . . .
S7 S -0.05261(11) 0.00741(10) 0.06898(4) 0.0662(6) Uani 1 1 d . U . . .
S8 S 0.06461(10) 0.00659(8) 0.14486(4) 0.0528(5) Uani 1 1 d . U . . .
S9 S 0.16587(14) -0.00480(11) 0.21417(4) 0.0805(7) Uani 1 1 d . U . . .
S10 S 0.25502(11) 0.16658(10) 0.07460(5) 0.0693(7) Uani 1 1 d . U . . .
S11 S 0.37165(12) 0.15079(10) 0.13780(5) 0.0760(7) Uani 1 1 d . U . . .
S12 S 0.04086(10) 0.15674(9) 0.06297(4) 0.0646(6) Uani 1 1 d . U . . .
S13 S 0.16278(10) 0.14014(8) 0.13168(4) 0.0537(5) Uani 1 1 d . U . . .
S14 S 0.28091(13) 0.12265(11) 0.20335(4) 0.0769(7) Uani 1 1 d . U . . .
S15 S -0.05378(11) 0.12528(9) 0.12444(4) 0.0645(6) Uani 1 1 d . U . . .
S16 S 0.05556(12) 0.13034(10) 0.19750(4) 0.0714(7) Uani 1 1 d . U . . .
N1 N 0.1772(3) -0.2388(3) 0.11495(12) 0.0552(16) Uani 1 1 d . U . . .
N2 N 0.1785(4) 0.1044(3) 0.25559(13) 0.082(2) Uani 1 1 d . U . . .
N3 N 0.4307(3) 0.1528(3) 0.07212(14) 0.0672(18) Uani 1 1 d . U . . .
N4 N -0.1486(3) 0.1338(3) 0.05887(13) 0.0672(19) Uani 1 1 d . U . . .
C11 C 0.2656(4) -0.1338(3) 0.07216(16) 0.061(2) Uani 1 1 d . U . . .
C12 C 0.2068(4) -0.1481(3) 0.05700(16) 0.067(2) Uani 1 1 d . U . . .
H12 H 0.166703 -0.149273 0.063632 0.080 Uiso 1 1 calc R U . . .
C13 C 0.2077(5) -0.1609(4) 0.03171(17) 0.075(3) Uani 1 1 d . U . . .
H13 H 0.168269 -0.170216 0.021615 0.090 Uiso 1 1 calc R U . . .
C14 C 0.2669(6) -0.1595(4) 0.02197(19) 0.088(3) Uani 1 1 d . U . . .
H14 H 0.267599 -0.167418 0.005201 0.106 Uiso 1 1 calc R U . . .
C15 C 0.3261(5) -0.1462(4) 0.0373(2) 0.093(3) Uani 1 1 d . U . . .
H15 H 0.366387 -0.145447 0.030831 0.111 Uiso 1 1 calc R U . . .
C16 C 0.3244(5) -0.1341(4) 0.06203(19) 0.076(3) Uani 1 1 d . U . . .
H16 H 0.364182 -0.125805 0.072170 0.092 Uiso 1 1 calc R U . . .
C21 C -0.0126(5) -0.1540(4) 0.1014(2) 0.082(3) Uani 1 1 d D U . . .
C22A C 0.0021(18) -0.185(2) 0.1230(8) 0.099(7) Uani 0.55(5) 1 d . U P A 1
H22A H 0.045796 -0.187722 0.131118 0.118 Uiso 0.55(5) 1 calc R U P A 1
C23A C -0.0504(18) -0.2124(14) 0.1321(7) 0.108(7) Uani 0.55(5) 1 d . U P A 1
H23A H -0.041303 -0.231607 0.146831 0.130 Uiso 0.55(5) 1 calc R U P A 1
C24A C -0.1147(15) -0.2109(13) 0.1196(9) 0.109(8) Uani 0.55(5) 1 d . U P A 1
H24A H -0.147557 -0.231427 0.125203 0.131 Uiso 0.55(5) 1 calc R U P A 1
C25A C -0.1312(14) -0.1798(14) 0.0991(8) 0.112(7) Uani 0.55(5) 1 d . U P A 1
H25A H -0.175286 -0.177881 0.091224 0.135 Uiso 0.55(5) 1 calc R U P A 1
C26A C -0.0798(13) -0.150(2) 0.0898(8) 0.103(6) Uani 0.55(5) 1 d . U P A 1
H26A H -0.090632 -0.128727 0.076066 0.124 Uiso 0.55(5) 1 calc R U P A 1
C22B C -0.0168(17) -0.185(3) 0.1215(9) 0.095(6) Uani 0.45(5) 1 d D U P A 2
H22B H 0.020813 -0.190870 0.133218 0.113 Uiso 0.45(5) 1 calc R U P A 2
C23B C -0.077(2) -0.2087(18) 0.1245(8) 0.112(7) Uani 0.45(5) 1 d D U P A 2
H23B H -0.079858 -0.229017 0.138528 0.135 Uiso 0.45(5) 1 calc R U P A 2
C24B C -0.1317(17) -0.2018(18) 0.1068(10) 0.116(8) Uani 0.45(5) 1 d D U P A 2
H24B H -0.171078 -0.219586 0.108255 0.139 Uiso 0.45(5) 1 calc R U P A 2
C25B C -0.1292(10) -0.1693(15) 0.0871(8) 0.109(8) Uani 0.45(5) 1 d D U P A 2
H25B H -0.167397 -0.163411 0.075607 0.130 Uiso 0.45(5) 1 calc R U P A 2
C26B C -0.0694(13) -0.145(2) 0.0841(8) 0.096(7) Uani 0.45(5) 1 d D U P A 2
H26B H -0.067278 -0.122964 0.070563 0.115 Uiso 0.45(5) 1 calc R U P A 2
C31 C 0.2145(7) -0.1682(5) 0.1825(2) 0.111(4) Uani 1 1 d . U . . .
C32 C 0.2193(9) -0.2217(6) 0.1795(2) 0.195(7) Uani 1 1 d . U . . .
H32 H 0.190162 -0.239837 0.167674 0.234 Uiso 1 1 calc R U . . .
C33 C 0.2729(10) -0.2483(7) 0.1961(3) 0.207(8) Uani 1 1 d . U . . .
H33 H 0.278459 -0.283898 0.193789 0.249 Uiso 1 1 calc R U . . .
C34 C 0.3140(8) -0.2251(7) 0.2142(4) 0.163(6) Uani 1 1 d . U . . .
H34 H 0.347203 -0.243865 0.224143 0.196 Uiso 1 1 calc R U . . .
C35 C 0.3067(8) -0.1776(7) 0.2175(4) 0.190(7) Uani 1 1 d . U . . .
H35 H 0.332442 -0.160784 0.230739 0.228 Uiso 1 1 calc R U . . .
C36 C 0.2581(8) -0.1484(6) 0.2006(3) 0.181(7) Uani 1 1 d . U . . .
H36 H 0.257396 -0.112447 0.202790 0.217 Uiso 1 1 calc R U . . .
C41 C 0.4406(4) -0.0003(4) 0.0961(2) 0.079(3) Uani 1 1 d . U . . .
C42 C 0.4993(5) 0.0171(5) 0.0877(2) 0.106(4) Uani 1 1 d . U . . .
H42 H 0.496844 0.040144 0.074293 0.127 Uiso 1 1 calc R U . . .
C43 C 0.5605(6) 0.0003(6) 0.0993(3) 0.137(5) Uani 1 1 d . U . . .
H43 H 0.599232 0.013132 0.093960 0.164 Uiso 1 1 calc R U . . .
C44 C 0.5655(7) -0.0340(6) 0.1178(3) 0.151(5) Uani 1 1 d . U . . .
H44 H 0.607494 -0.044706 0.125443 0.181 Uiso 1 1 calc R U . . .
C45 C 0.5105(7) -0.0532(6) 0.1257(3) 0.165(6) Uani 1 1 d . U . . .
H45 H 0.514013 -0.077917 0.138384 0.198 Uiso 1 1 calc R U . . .
C46 C 0.4486(5) -0.0360(5) 0.1148(2) 0.124(4) Uani 1 1 d . U . . .
H46 H 0.410708 -0.049430 0.120513 0.149 Uiso 1 1 calc R U . . .
C51 C 0.1508(4) 0.0049(3) 0.05013(15) 0.0528(18) Uani 1 1 d . U . . .
C52 C 0.0961(4) 0.0206(3) 0.03366(16) 0.063(2) Uani 1 1 d . U . . .
H52 H 0.060473 0.037353 0.039519 0.076 Uiso 1 1 calc R U . . .
C53 C 0.0943(5) 0.0112(4) 0.00832(17) 0.071(2) Uani 1 1 d . U . . .
H53 H 0.057439 0.022075 -0.002815 0.085 Uiso 1 1 calc R U . . .
C54 C 0.1460(5) -0.0137(4) -0.00054(17) 0.078(3) Uani 1 1 d . U . . .
H54 H 0.143928 -0.020122 -0.017579 0.094 Uiso 1 1 calc R U . . .
C55 C 0.2015(5) -0.0294(4) 0.01591(17) 0.082(3) Uani 1 1 d . U . . .
H55 H 0.236537 -0.047038 0.010079 0.099 Uiso 1 1 calc R U . . .
C56 C 0.2041(4) -0.0182(3) 0.04157(16) 0.065(2) Uani 1 1 d . U . . .
H56 H 0.242066 -0.026659 0.052686 0.078 Uiso 1 1 calc R U . . .
C61 C 0.3394(4) -0.0220(4) 0.17005(17) 0.069(2) Uani 1 1 d . U . . .
C62A C 0.3602(12) -0.0037(10) 0.1909(4) 0.109(8) Uani 0.452(16) 1 d . U P B 1
H62A H 0.340618 0.027388 0.194960 0.131 Uiso 0.452(16) 1 calc DR U P B 1
C63A C 0.4120(13) -0.0250(10) 0.2099(4) 0.122(8) Uani 0.452(16) 1 d . U P B 1
H63A H 0.425289 -0.008702 0.225195 0.146 Uiso 0.452(16) 1 calc DR U P B 1
C64A C 0.440(2) -0.0727(16) 0.2030(9) 0.110(10) Uani 0.452(16) 1 d . U P B 1
H64A H 0.477247 -0.087923 0.212563 0.132 Uiso 0.452(16) 1 calc R U P B 1
C62B C 0.3967(9) 0.0117(9) 0.1812(4) 0.088(6) Uani 0.548(16) 1 d . U P B 2
H62B H 0.393908 0.047641 0.179015 0.106 Uiso 0.548(16) 1 calc R U P B 2
C63B C 0.4519(9) -0.0092(9) 0.1942(5) 0.101(6) Uani 0.548(16) 1 d . U P B 2
H63B H 0.486313 0.011597 0.202151 0.121 Uiso 0.548(16) 1 calc R U P B 2
C64B C 0.4551(17) -0.0597(16) 0.1952(7) 0.105(8) Uani 0.548(16) 1 d . U P B 2
H64B H 0.491061 -0.074087 0.205604 0.126 Uiso 0.548(16) 1 calc R U P B 2
C65 C 0.4116(6) -0.0933(4) 0.1827(2) 0.104(4) Uani 1 1 d . U . . .
H65 H 0.427949 -0.124872 0.177586 0.125 Uiso 1 1 calc R U . B 1
C66 C 0.3571(5) -0.0707(4) 0.1678(2) 0.099(4) Uani 1 1 d . U . . .
H66 H 0.332105 -0.091199 0.155701 0.119 Uiso 1 1 calc R U . . .
C71 C -0.1264(4) -0.0156(4) 0.08024(18) 0.072(2) Uani 1 1 d . U . . .
C72 C -0.1340(5) -0.0110(4) 0.1056(2) 0.096(3) Uani 1 1 d . U . . .
H72 H -0.100471 0.005075 0.116504 0.115 Uiso 1 1 calc R U . . .
C73 C -0.1895(6) -0.0297(5) 0.1146(3) 0.121(4) Uani 1 1 d . U . . .
H73 H -0.193932 -0.026672 0.131472 0.145 Uiso 1 1 calc R U . . .
C74 C -0.2389(7) -0.0533(6) 0.0978(3) 0.143(5) Uani 1 1 d . U . . .
H74 H -0.277238 -0.066117 0.103325 0.172 Uiso 1 1 calc R U . . .
C75 C -0.2315(7) -0.0578(6) 0.0727(3) 0.156(6) Uani 1 1 d . U . . .
H75 H -0.265628 -0.072974 0.061736 0.187 Uiso 1 1 calc R U . . .
C76 C -0.1752(6) -0.0404(5) 0.0638(2) 0.116(4) Uani 1 1 d . U . . .
H76 H -0.169845 -0.045233 0.047105 0.140 Uiso 1 1 calc R U . . .
C81 C -0.0009(4) -0.0208(4) 0.15983(16) 0.063(2) Uani 1 1 d . U . . .
C82A C -0.0261(14) 0.0050(12) 0.1779(5) 0.084(6) Uani 0.67(3) 1 d . U P C 1
H82A H -0.011649 0.038531 0.182465 0.101 Uiso 0.67(3) 1 calc R U P C 1
C83A C -0.0745(13) -0.0196(10) 0.1898(5) 0.097(6) Uani 0.67(3) 1 d . U P C 1
H83A H -0.094657 0.000030 0.201171 0.116 Uiso 0.67(3) 1 calc R U P C 1
C84A C -0.0945(14) -0.0694(10) 0.1861(5) 0.101(6) Uani 0.67(3) 1 d . U P C 1
H84A H -0.127419 -0.084177 0.194379 0.122 Uiso 0.67(3) 1 calc R U P C 1
C85A C -0.0625(13) -0.0971(9) 0.1691(5) 0.094(6) Uani 0.67(3) 1 d . U P C 1
H85A H -0.074251 -0.131733 0.165792 0.113 Uiso 0.67(3) 1 calc R U P C 1
C86A C -0.0128(13) -0.0742(9) 0.1569(5) 0.081(6) Uani 0.67(3) 1 d . U P C 1
H86A H 0.011714 -0.094255 0.147022 0.098 Uiso 0.67(3) 1 calc R U P C 1
C82B C -0.050(3) 0.006(2) 0.1704(9) 0.074(8) Uani 0.33(3) 1 d . U P C 2
H82B H -0.045698 0.041959 0.171452 0.089 Uiso 0.33(3) 1 calc R U P C 2
C83B C -0.104(3) -0.016(2) 0.1794(9) 0.090(8) Uani 0.33(3) 1 d . U P C 2
H83B H -0.129913 0.002205 0.189470 0.108 Uiso 0.33(3) 1 calc R U P C 2
C84B C -0.117(2) -0.063(2) 0.1730(10) 0.095(8) Uani 0.33(3) 1 d . U P C 2
H84B H -0.152016 -0.079806 0.178971 0.114 Uiso 0.33(3) 1 calc R U P C 2
C85B C -0.086(3) -0.085(2) 0.1599(9) 0.086(8) Uani 0.33(3) 1 d . U P C 2
H85B H -0.096471 -0.118747 0.155099 0.104 Uiso 0.33(3) 1 calc R U P C 2
C86B C -0.036(2) -0.0621(19) 0.1519(10) 0.073(8) Uani 0.33(3) 1 d . U P C 2
H86B H -0.022908 -0.077804 0.137893 0.088 Uiso 0.33(3) 1 calc R U P C 2
C91 C 0.2306(7) -0.0199(6) 0.2378(2) 0.156(5) Uani 1 1 d D U . . .
C92 C 0.3016(8) -0.0193(9) 0.2379(3) 0.261(8) Uani 1 1 d D U . . .
H92 H 0.317430 -0.008995 0.223266 0.314 Uiso 1 1 calc DR U . . .
C93 C 0.3478(7) -0.0328(11) 0.2578(4) 0.269(10) Uani 1 1 d D U . . .
H93 H 0.393173 -0.030804 0.256485 0.322 Uiso 1 1 calc DR U . . .
C94 C 0.3275(10) -0.0496(11) 0.2802(4) 0.293(11) Uani 1 1 d D U . . .
H94 H 0.356813 -0.052601 0.295073 0.351 Uiso 1 1 calc R U . . .
C95 C 0.2620(10) -0.0609(10) 0.2785(3) 0.282(10) Uani 1 1 d D U . . .
H95 H 0.248425 -0.084914 0.289693 0.338 Uiso 1 1 calc R U . . .
C96 C 0.2139(8) -0.0389(9) 0.2610(3) 0.252(8) Uani 1 1 d D U . . .
H96 H 0.170006 -0.036270 0.264320 0.303 Uiso 1 1 calc R U . . .
C101 C 0.2667(4) 0.1605(4) 0.04245(17) 0.069(2) Uani 1 1 d . U . . .
C102 C 0.2462(5) 0.1184(4) 0.0289(2) 0.088(3) Uani 1 1 d . U . . .
H102 H 0.226714 0.090767 0.036324 0.106 Uiso 1 1 calc R U . . .
C103 C 0.2539(6) 0.1155(5) 0.0035(2) 0.114(4) Uani 1 1 d . U . . .
H103 H 0.238858 0.086663 -0.006107 0.137 Uiso 1 1 calc R U . . .
C104 C 0.2847(6) 0.1569(6) -0.0069(2) 0.117(4) Uani 1 1 d . U . . .
H104 H 0.292060 0.155200 -0.023455 0.140 Uiso 1 1 calc R U . . .
C105 C 0.3039(6) 0.1995(5) 0.0068(2) 0.108(4) Uani 1 1 d . U . . .
H105 H 0.323582 0.227493 -0.000265 0.129 Uiso 1 1 calc R U . . .
C106 C 0.2941(5) 0.2009(4) 0.03120(19) 0.087(3) Uani 1 1 d . U . . .
H106 H 0.306670 0.230686 0.040525 0.104 Uiso 1 1 calc R U . . .
C111 C 0.4385(13) 0.118(2) 0.1589(6) 0.136(8) Uani 0.323(15) 1 d D U P D 1
C112 C 0.4505(18) 0.1345(19) 0.1831(5) 0.168(9) Uani 0.323(15) 1 d D U P D 1
H112 H 0.417936 0.153140 0.189990 0.201 Uiso 0.323(15) 1 calc R U P D 1
C113 C 0.5114(19) 0.124(2) 0.1973(6) 0.215(11) Uani 0.323(15) 1 d D U P D 1
H113 H 0.527638 0.142917 0.211458 0.258 Uiso 0.323(15) 1 calc R U P D 1
C114 C 0.547(2) 0.082(2) 0.1892(4) 0.235(12) Uani 0.323(15) 1 d D U P D 1
H114 H 0.569862 0.057646 0.200157 0.281 Uiso 0.323(15) 1 calc R U P D 1
C311 C 0.4509(7) 0.1319(8) 0.1534(3) 0.113(5) Uani 0.677(15) 1 d D U P D 2
C312 C 0.4832(10) 0.1724(7) 0.1681(4) 0.177(8) Uani 0.677(15) 1 d D U P D 2
H312 H 0.462758 0.204777 0.168686 0.212 Uiso 0.677(15) 1 calc R U P D 2
C313 C 0.5438(11) 0.1636(8) 0.1813(5) 0.212(10) Uani 0.677(15) 1 d D U P D 2
H313 H 0.565539 0.189941 0.191153 0.255 Uiso 0.677(15) 1 calc R U P D 2
C314 C 0.5733(9) 0.1161(10) 0.1802(4) 0.216(9) Uani 0.677(15) 1 d D U P D 2
H314 H 0.612713 0.108872 0.190820 0.260 Uiso 0.677(15) 1 calc R U P D 2
C115 C 0.5456(7) 0.0786(7) 0.1638(3) 0.229(8) Uani 1 1 d D U . . .
H115 H 0.583054 0.067592 0.156924 0.275 Uiso 1 1 calc R U . D 1
C116 C 0.4863(7) 0.0924(6) 0.1483(3) 0.193(6) Uani 1 1 d D U . . .
H116 H 0.480055 0.084400 0.131339 0.232 Uiso 1 1 calc R U . D 1
C121 C 0.0327(4) 0.1470(4) 0.02987(16) 0.066(2) Uani 1 1 d . U . . .
C122 C 0.0846(4) 0.1657(4) 0.01736(17) 0.080(3) Uani 1 1 d . U . . .
H122 H 0.122301 0.181141 0.026242 0.096 Uiso 1 1 calc R U . . .
C123 C 0.0783(6) 0.1605(5) -0.0089(2) 0.102(3) Uani 1 1 d . U . . .
H123 H 0.112154 0.172454 -0.017482 0.123 Uiso 1 1 calc R U . . .
C124 C 0.0220(6) 0.1378(5) -0.02158(19) 0.099(3) Uani 1 1 d . U . . .
H124 H 0.017748 0.135052 -0.038910 0.118 Uiso 1 1 calc R U . . .
C125 C -0.0271(5) 0.1195(4) -0.00963(18) 0.076(3) Uani 1 1 d . U . . .
H125 H -0.064452 0.103899 -0.018716 0.091 Uiso 1 1 calc R U . . .
C126 C -0.0226(4) 0.1236(4) 0.01626(17) 0.075(3) Uani 1 1 d . U . . .
H126 H -0.056741 0.110625 0.024405 0.089 Uiso 1 1 calc R U . . .
C131 C 0.1630(4) 0.2093(3) 0.13392(16) 0.062(2) Uani 1 1 d . U . . .
C132 C 0.2193(15) 0.2373(13) 0.1390(5) 0.080(6) Uani 0.62(2) 1 d . U P E 1
H132 H 0.259976 0.219624 0.141236 0.096 Uiso 0.62(2) 1 calc R U P E 1
C133 C 0.2202(14) 0.2882(12) 0.1411(5) 0.094(7) Uani 0.62(2) 1 d . U P E 1
H133 H 0.260040 0.306228 0.140793 0.113 Uiso 0.62(2) 1 calc R U P E 1
C134 C 0.164(2) 0.3143(12) 0.1435(6) 0.101(7) Uani 0.62(2) 1 d . U P E 1
H134 H 0.164848 0.350521 0.143393 0.121 Uiso 0.62(2) 1 calc R U P E 1
C135 C 0.1075(12) 0.2892(9) 0.1462(5) 0.105(6) Uani 0.62(2) 1 d . U P E 1
H135 H 0.070382 0.306660 0.150534 0.126 Uiso 0.62(2) 1 calc R U P E 1
C136 C 0.1069(10) 0.2348(8) 0.1421(5) 0.085(6) Uani 0.62(2) 1 d . U P E 1
H136 H 0.069590 0.215407 0.144712 0.102 Uiso 0.62(2) 1 calc R U P E 1
C232 C 0.215(3) 0.241(2) 0.1274(7) 0.071(7) Uani 0.38(2) 1 d . U P E 2
H232 H 0.252359 0.226467 0.122053 0.086 Uiso 0.38(2) 1 calc R U P E 2
C233 C 0.208(2) 0.2945(19) 0.1293(8) 0.084(7) Uani 0.38(2) 1 d . U P E 2
H233 H 0.246113 0.313138 0.127405 0.100 Uiso 0.38(2) 1 calc R U P E 2
C234 C 0.160(3) 0.322(2) 0.1331(9) 0.099(8) Uani 0.38(2) 1 d . U P E 2
H234 H 0.159735 0.357196 0.137584 0.119 Uiso 0.38(2) 1 calc R U P E 2
C235 C 0.1022(18) 0.2864(14) 0.1286(9) 0.102(8) Uani 0.38(2) 1 d . U P E 2
H235 H 0.059763 0.301008 0.127930 0.122 Uiso 0.38(2) 1 calc R U P E 2
C236 C 0.1051(16) 0.2359(14) 0.1256(8) 0.084(7) Uani 0.38(2) 1 d . U P E 2
H236 H 0.067837 0.217966 0.117756 0.100 Uiso 0.38(2) 1 calc R U P E 2
C141 C 0.2977(6) 0.1888(5) 0.2106(2) 0.109(4) Uani 1 1 d . U . . .
C142 C 0.2976(8) 0.2056(6) 0.2346(3) 0.224(7) Uani 1 1 d . U . . .
H142 H 0.284136 0.182225 0.246011 0.269 Uiso 1 1 calc DR U . . .
C143 C 0.3167(10) 0.2564(8) 0.2432(4) 0.246(8) Uani 1 1 d . U . . .
H143 H 0.319323 0.267276 0.259729 0.295 Uiso 1 1 calc R U . . .
C144 C 0.3323(11) 0.2905(8) 0.2219(4) 0.222(8) Uani 1 1 d . U . . .
H144 H 0.337331 0.326307 0.224275 0.267 Uiso 1 1 calc R U . . .
C145 C 0.3382(10) 0.2716(7) 0.2019(3) 0.194(7) Uani 1 1 d . U . . .
H145 H 0.355524 0.291992 0.190143 0.233 Uiso 1 1 calc R U . . .
C146 C 0.3202(9) 0.2211(6) 0.1960(3) 0.181(6) Uani 1 1 d . U . . .
H146 H 0.324857 0.209540 0.179973 0.217 Uiso 1 1 calc R U . . .
C151 C -0.0638(4) 0.1939(4) 0.1264(2) 0.074(2) Uani 1 1 d . U . . .
C152 C -0.0779(5) 0.2137(4) 0.1485(2) 0.100(3) Uani 1 1 d . U . . .
H152 H -0.079484 0.192325 0.162333 0.121 Uiso 1 1 calc R U . . .
C153 C -0.0902(6) 0.2682(5) 0.1496(3) 0.120(4) Uani 1 1 d . U . . .
H153 H -0.100271 0.281682 0.164645 0.144 Uiso 1 1 calc R U . . .
C154 C -0.0883(7) 0.3011(5) 0.1308(3) 0.126(5) Uani 1 1 d . U . . .
H154 H -0.096740 0.336525 0.132209 0.151 Uiso 1 1 calc R U . . .
C155 C -0.0729(7) 0.2794(5) 0.1088(3) 0.130(4) Uani 1 1 d . U . . .
H155 H -0.070322 0.300979 0.095107 0.155 Uiso 1 1 calc R U . . .
C156 C -0.0611(5) 0.2257(4) 0.1064(2) 0.095(3) Uani 1 1 d . U . . .
H156 H -0.051523 0.212126 0.091377 0.114 Uiso 1 1 calc R U . . .
C161 C 0.0629(5) 0.1983(4) 0.2037(2) 0.088(3) Uani 1 1 d . U . . .
C162 C 0.0150(7) 0.2245(6) 0.2118(3) 0.147(5) Uani 1 1 d . U . . .
H162 H -0.023982 0.207027 0.214198 0.176 Uiso 1 1 calc R U . . .
C163 C 0.0201(9) 0.2792(7) 0.2171(4) 0.177(6) Uani 1 1 d . U . . .
H163 H -0.015997 0.296565 0.222271 0.213 Uiso 1 1 calc R U . . .
C164 C 0.0722(10) 0.3038(6) 0.2148(4) 0.189(7) Uani 1 1 d . U . . .
H164 H 0.073797 0.339692 0.217083 0.227 Uiso 1 1 calc R U . . .
C165 C 0.1270(10) 0.2778(7) 0.2089(4) 0.229(8) Uani 1 1 d . U . . .
H165 H 0.168566 0.294129 0.210443 0.274 Uiso 1 1 calc R U . . .
C166 C 0.1198(8) 0.2272(6) 0.2008(4) 0.187(6) Uani 1 1 d . U . . .
H166 H 0.153504 0.211839 0.193216 0.224 Uiso 1 1 calc R U . . .
C200 C 0.2370(4) -0.2556(3) 0.11306(15) 0.062(2) Uani 1 1 d . U . . .
H200 H 0.269463 -0.231156 0.110670 0.074 Uiso 1 1 calc R U . . .
C201 C 0.2556(4) -0.3079(4) 0.11437(15) 0.064(2) Uani 1 1 d . U . . .
H201 H 0.299037 -0.317851 0.112578 0.077 Uiso 1 1 calc R U . . .
C202 C 0.2084(5) -0.3448(4) 0.11837(15) 0.065(2) Uani 1 1 d . U . . .
C203 C 0.1447(5) -0.3270(4) 0.12046(16) 0.069(2) Uani 1 1 d . U . . .
H203 H 0.111214 -0.350323 0.123200 0.083 Uiso 1 1 calc R U . . .
C204 C 0.1313(4) -0.2742(4) 0.11842(18) 0.074(3) Uani 1 1 d . U . . .
H204 H 0.088070 -0.262898 0.119523 0.089 Uiso 1 1 calc R U . . .
C205 C 0.2248(5) -0.4015(3) 0.12210(16) 0.075(3) Uani 1 1 d . U . . .
H20A H 0.264794 -0.409574 0.114804 0.090 Uiso 1 1 calc R U . . .
H20B H 0.188299 -0.422292 0.113633 0.090 Uiso 1 1 calc R U . . .
C206 C 0.2359(5) -0.4152(4) 0.14986(16) 0.075(3) Uani 1 1 d . U . . .
H20C H 0.197130 -0.404227 0.157277 0.090 Uiso 1 1 calc R U . . .
H20D H 0.239618 -0.452754 0.151588 0.090 Uiso 1 1 calc R U . . .
C207 C 0.2409(18) 0.1079(10) 0.2685(7) 0.102(8) Uani 0.47(3) 1 d . U P F 1
H207 H 0.276992 0.110833 0.259600 0.122 Uiso 0.47(3) 1 calc DR U P F 1
C208 C 0.2526(16) 0.1074(15) 0.2934(6) 0.093(7) Uani 0.47(3) 1 d . U P F 1
H208 H 0.296220 0.108863 0.301675 0.111 Uiso 0.47(3) 1 calc R U P F 1
C307 C 0.2329(17) 0.0795(13) 0.2699(6) 0.095(7) Uani 0.53(3) 1 d . U P F 2
H307 H 0.265219 0.064547 0.261477 0.114 Uiso 0.53(3) 1 calc R U P F 2
C308 C 0.2420(14) 0.0754(15) 0.2960(5) 0.092(7) Uani 0.53(3) 1 d . U P F 2
H308 H 0.275966 0.055594 0.304915 0.111 Uiso 0.53(3) 1 calc R U P F 2
C209 C 0.1942(5) 0.1045(4) 0.30794(17) 0.084(3) Uani 1 1 d . U . . .
C210 C 0.2030(5) 0.1093(5) 0.33599(17) 0.095(3) Uani 1 1 d . U . . .
H21A H 0.203490 0.146067 0.340185 0.113 Uiso 1 1 calc R U . . .
H21B H 0.164132 0.094042 0.341881 0.113 Uiso 1 1 calc R U . . .
C211 C 0.1355(5) 0.1149(4) 0.29390(17) 0.084(3) Uani 1 1 d . U . . .
H211 H 0.098250 0.122557 0.301608 0.101 Uiso 1 1 calc R U . . .
C212 C 0.1298(5) 0.1142(4) 0.26861(18) 0.085(3) Uani 1 1 d . U . . .
H212 H 0.087802 0.121309 0.259744 0.102 Uiso 1 1 calc R U . . .
C213 C 0.4594(5) 0.1983(4) 0.07864(19) 0.083(3) Uani 1 1 d . U . . .
H213 H 0.453696 0.212487 0.094049 0.100 Uiso 1 1 calc R U . . .
C214 C 0.4974(4) 0.2257(4) 0.0635(2) 0.081(3) Uani 1 1 d . U . . .
H214 H 0.515758 0.257576 0.069027 0.097 Uiso 1 1 calc R U . . .
C215 C 0.5084(4) 0.2074(4) 0.04124(18) 0.067(2) Uani 1 1 d . U . . .
C216 C 0.4781(4) 0.1613(4) 0.03405(18) 0.075(3) Uani 1 1 d . U . . .
H216 H 0.483492 0.147031 0.018624 0.090 Uiso 1 1 calc R U . . .
C217 C 0.4396(4) 0.1356(4) 0.04938(18) 0.075(3) Uani 1 1 d . U . . .
H217 H 0.418761 0.104683 0.043628 0.090 Uiso 1 1 calc R U . . .
C218 C 0.5503(4) 0.2354(4) 0.02483(19) 0.080(3) Uani 1 1 d . U . . .
H21C H 0.557642 0.270994 0.030689 0.096 Uiso 1 1 calc R U . . .
H21D H 0.526830 0.236626 0.007885 0.096 Uiso 1 1 calc R U . . .
C219 C 0.6185(4) 0.2081(4) 0.02486(16) 0.066(2) Uani 1 1 d . U . . .
H21E H 0.611065 0.173374 0.017927 0.080 Uiso 1 1 calc R U . . .
H21F H 0.644686 0.227394 0.014211 0.080 Uiso 1 1 calc R U . . .
C220 C -0.2039(4) 0.1053(4) 0.05943(17) 0.074(3) Uani 1 1 d . U . . .
H220 H -0.199055 0.069696 0.062476 0.089 Uiso 1 1 calc R U . . .
C221 C -0.2666(4) 0.1254(4) 0.05579(17) 0.073(2) Uani 1 1 d . U . . .
H221 H -0.303417 0.103928 0.056438 0.088 Uiso 1 1 calc R U . . .
C222 C -0.2754(4) 0.1789(4) 0.05103(16) 0.069(2) Uani 1 1 d . U . . .
C223 C -0.2189(4) 0.2078(4) 0.04958(17) 0.078(3) Uani 1 1 d . U . . .
H223 H -0.221836 0.243539 0.046666 0.094 Uiso 1 1 calc R U . . .
C224 C -0.1571(4) 0.1826(4) 0.05257(19) 0.080(3) Uani 1 1 d . U . . .
H224 H -0.119622 0.201849 0.049911 0.097 Uiso 1 1 calc R U . . .
C225 C -0.3432(4) 0.2042(4) 0.05035(17) 0.080(3) Uani 1 1 d . U . . .
H22C H -0.369262 0.184283 0.060822 0.096 Uiso 1 1 calc R U . . .
H22D H -0.337224 0.238962 0.057402 0.096 Uiso 1 1 calc R U . . .

loop_
_atom_site_aniso_label
_atom_site_aniso_U_11
_atom_site_aniso_U_22
_atom_site_aniso_U_33
_atom_site_aniso_U_23
_atom_site_aniso_U_13
_atom_site_aniso_U_12
Cd1 0.0731(4) 0.0555(4) 0.0625(4) 0.0007(3) 0.0150(3) 0.0024(3)
Cd2 0.0789(5) 0.0908(6) 0.0585(4) -0.0133(4) 0.0052(4) 0.0148(4)
Cd3 0.0558(4) 0.0837(5) 0.0741(5) 0.0062(4) 0.0167(3) -0.0019(4)
Cd4 0.0482(4) 0.0708(5) 0.0696(4) 0.0070(4) 0.0042(3) 0.0040(3)
Cd5 0.0704(4) 0.0722(5) 0.0629(4) 0.0005(4) 0.0148(3) 0.0131(4)
Cd6 0.0551(4) 0.0687(5) 0.0660(4) -0.0032(3) 0.0113(3) -0.0040(3)
Ag1 0.0617(4) 0.0722(5) 0.0618(4) 0.0001(4) 0.0051(3) 0.0036(4)
Ag2 0.0579(4) 0.0731(5) 0.0645(4) 0.0042(4) 0.0128(3) -0.0073(4)
Ag3 0.0704(5) 0.0645(5) 0.0766(5) 0.0000(4) 0.0069(4) 0.0070(4)
Ag4 0.0681(5) 0.0594(5) 0.0830(5) 0.0038(4) 0.0129(4) 0.0018(4)
S1 0.0680(14) 0.0556(15) 0.0672(14) 0.0037(12) 0.0129(11) -0.0005(12)
S2 0.0569(13) 0.0630(16) 0.0687(14) -0.0015(12) 0.0158(11) -0.0012(11)
S3 0.153(3) 0.0663(18) 0.0584(15) 0.0011(13) 0.0210(16) 0.0235(17)
S4 0.0597(14) 0.0755(17) 0.0806(16) 0.0045(13) 0.0153(12) -0.0048(12)
S5 0.0450(11) 0.0519(13) 0.0559(12) 0.0048(10) 0.0101(9) -0.0025(10)
S6 0.0556(12) 0.0532(14) 0.0544(12) -0.0035(10) 0.0052(10) 0.0068(10)
S7 0.0639(14) 0.0680(16) 0.0648(14) 0.0044(12) 0.0027(11) -0.0007(12)
S8 0.0540(12) 0.0530(14) 0.0520(12) 0.0022(10) 0.0095(10) 0.0057(10)
S9 0.1010(19) 0.0863(19) 0.0541(14) -0.0092(13) 0.0106(13) -0.0096(15)
S10 0.0488(13) 0.0727(17) 0.0883(17) 0.0072(13) 0.0165(12) -0.0043(11)
S11 0.0646(15) 0.0828(19) 0.0820(17) -0.0079(14) 0.0152(13) -0.0019(13)
S12 0.0502(12) 0.0716(17) 0.0726(15) 0.0034(13) 0.0105(11) -0.0022(11)
S13 0.0528(12) 0.0534(14) 0.0545(12) -0.0008(10) 0.0069(10) 0.0001(10)
S14 0.0782(16) 0.089(2) 0.0640(15) -0.0091(13) 0.0112(13) 0.0033(14)
S15 0.0593(13) 0.0703(16) 0.0638(14) 0.0041(12) 0.0083(11) 0.0065(12)
S16 0.0674(15) 0.0799(18) 0.0651(14) -0.0069(13) 0.0024(12) 0.0027(13)
N1 0.055(4) 0.052(4) 0.057(4) -0.007(3) 0.003(3) -0.007(3)
N2 0.066(5) 0.121(7) 0.059(4) -0.015(4) 0.007(3) 0.018(5)
N3 0.055(4) 0.072(5) 0.078(4) -0.011(4) 0.022(4) -0.003(4)
N4 0.046(3) 0.079(5) 0.076(5) 0.013(4) 0.006(3) 0.009(3)
C11 0.061(5) 0.049(5) 0.073(5) 0.015(4) 0.018(4) 0.009(4)
C12 0.059(5) 0.075(7) 0.070(5) 0.000(5) 0.022(4) 0.005(5)
C13 0.092(6) 0.070(7) 0.063(5) -0.002(5) 0.011(5) 0.001(5)
C14 0.115(7) 0.092(8) 0.065(6) -0.006(6) 0.034(5) 0.012(7)
C15 0.085(6) 0.112(9) 0.088(6) 0.021(6) 0.038(5) 0.010(6)
C16 0.068(5) 0.075(7) 0.089(6) 0.013(5) 0.023(5) 0.002(5)
C21 0.071(4) 0.051(5) 0.136(8) -0.031(5) 0.049(5) -0.003(5)
C22A 0.087(13) 0.063(12) 0.160(13) -0.003(9) 0.067(13) -0.015(15)
C23A 0.086(14) 0.076(13) 0.175(17) -0.005(11) 0.062(12) -0.014(13)
C24A 0.083(12) 0.074(14) 0.18(2) -0.005(13) 0.058(14) -0.002(13)
C25A 0.080(9) 0.084(16) 0.187(19) 0.008(14) 0.067(11) -0.016(10)
C26A 0.064(7) 0.069(14) 0.187(17) -0.017(12) 0.057(11) -0.011(10)
C22B 0.076(13) 0.062(14) 0.163(14) -0.016(10) 0.079(12) -0.006(14)
C23B 0.085(16) 0.089(14) 0.178(16) -0.007(13) 0.068(13) -0.020(15)
C24B 0.093(12) 0.081(17) 0.18(2) -0.007(15) 0.058(13) -0.026(14)
C25B 0.077(9) 0.089(17) 0.18(2) -0.010(14) 0.069(12) -0.036(11)
C26B 0.060(9) 0.068(15) 0.169(18) -0.031(13) 0.049(12) -0.027(11)
C31 0.171(10) 0.086(7) 0.077(6) 0.000(6) 0.017(6) 0.037(7)
C32 0.356(18) 0.106(8) 0.104(10) -0.013(8) -0.027(10) 0.102(11)
C33 0.34(2) 0.130(11) 0.132(13) 0.039(10) -0.019(12) 0.087(12)
C34 0.130(11) 0.159(13) 0.201(15) 0.034(13) 0.028(9) 0.045(11)
C35 0.143(12) 0.146(12) 0.254(16) 0.062(12) -0.068(11) 0.001(11)
C36 0.184(14) 0.120(10) 0.209(15) 0.044(9) -0.072(10) -0.003(9)
C41 0.059(4) 0.074(6) 0.105(7) 0.012(5) 0.018(5) 0.002(4)
C42 0.068(5) 0.119(9) 0.137(10) 0.013(7) 0.033(6) 0.001(6)
C43 0.071(6) 0.125(11) 0.212(15) 0.030(9) 0.011(8) 0.013(7)
C44 0.068(6) 0.167(14) 0.214(15) 0.042(9) 0.005(9) 0.022(8)
C45 0.090(8) 0.197(14) 0.207(14) 0.093(10) 0.018(9) 0.039(9)
C46 0.072(6) 0.142(11) 0.159(11) 0.073(8) 0.022(7) 0.018(7)
C51 0.054(5) 0.044(5) 0.059(4) 0.012(4) 0.005(3) -0.002(4)
C52 0.061(5) 0.064(6) 0.063(4) 0.004(5) 0.003(4) 0.005(4)
C53 0.072(6) 0.076(7) 0.061(5) 0.002(5) -0.003(5) 0.000(5)
C54 0.095(7) 0.086(8) 0.052(5) 0.008(5) 0.010(4) -0.001(5)
C55 0.096(7) 0.079(7) 0.071(5) -0.005(5) 0.009(5) 0.020(6)
C56 0.061(5) 0.077(7) 0.057(4) 0.003(5) 0.010(4) 0.015(4)
C61 0.062(5) 0.061(5) 0.077(5) -0.011(5) -0.009(4) 0.015(4)
C62A 0.074(14) 0.098(14) 0.136(14) -0.053(11) -0.056(12) 0.037(12)
C63A 0.118(16) 0.104(15) 0.124(14) -0.028(11) -0.049(12) 0.042(12)
C64A 0.099(18) 0.083(17) 0.133(18) -0.004(13) -0.036(13) 0.030(13)
C62B 0.049(9) 0.082(10) 0.130(14) -0.010(11) 0.000(9) 0.000(7)
C63B 0.057(9) 0.093(10) 0.146(16) 0.003(12) -0.010(9) 0.012(9)
C64B 0.065(12) 0.101(12) 0.142(19) -0.016(14) -0.007(11) 0.027(11)
C65 0.113(9) 0.075(7) 0.114(9) -0.003(6) -0.020(6) 0.037(6)
C66 0.099(7) 0.060(6) 0.126(9) -0.015(6) -0.028(6) 0.028(5)
C71 0.063(5) 0.073(6) 0.079(5) 0.014(5) 0.004(4) 0.003(4)
C72 0.085(7) 0.096(8) 0.113(7) -0.009(7) 0.039(6) -0.010(6)
C73 0.116(9) 0.095(9) 0.168(10) 0.000(8) 0.081(8) -0.003(7)
C74 0.074(8) 0.140(12) 0.224(13) 0.028(12) 0.047(9) -0.015(7)
C75 0.102(9) 0.163(13) 0.190(11) 0.039(12) -0.024(9) -0.060(9)
C76 0.088(7) 0.125(10) 0.129(8) 0.003(7) -0.012(6) -0.035(7)
C81 0.073(5) 0.062(5) 0.058(5) 0.001(4) 0.023(4) 0.003(4)
C82A 0.113(16) 0.068(9) 0.082(15) -0.021(10) 0.048(11) -0.018(11)
C83A 0.116(15) 0.087(10) 0.103(15) -0.007(11) 0.069(11) -0.001(11)
C84A 0.117(14) 0.087(10) 0.117(15) 0.008(12) 0.073(12) -0.009(10)
C85A 0.106(15) 0.061(10) 0.126(16) 0.009(10) 0.058(11) 0.009(9)
C86A 0.087(14) 0.055(9) 0.114(13) -0.008(10) 0.054(11) 0.011(9)
C82B 0.103(17) 0.064(13) 0.067(19) -0.008(14) 0.049(14) 0.000(13)
C83B 0.115(17) 0.081(13) 0.091(19) -0.005(15) 0.071(14) 0.003(15)
C84B 0.099(18) 0.087(14) 0.11(2) -0.009(17) 0.070(14) -0.009(14)
C85B 0.091(18) 0.077(16) 0.103(19) -0.012(14) 0.058(14) -0.011(12)
C86B 0.070(17) 0.054(15) 0.105(18) -0.004(13) 0.047(14) 0.006(11)
C91 0.159(9) 0.170(10) 0.123(7) -0.002(8) -0.033(8) 0.032(10)
C92 0.135(9) 0.34(2) 0.294(18) -0.044(17) -0.014(10) 0.029(16)
C93 0.124(11) 0.32(2) 0.33(2) -0.08(2) -0.059(12) 0.039(14)
C94 0.257(17) 0.28(2) 0.32(2) -0.03(2) -0.044(18) 0.147(19)
C95 0.280(19) 0.38(2) 0.171(14) 0.079(15) -0.026(15) 0.10(2)
C96 0.263(14) 0.35(2) 0.128(11) 0.078(14) -0.010(11) 0.060(17)
C101 0.058(5) 0.076(7) 0.073(5) 0.015(4) 0.011(4) -0.009(5)
C102 0.098(7) 0.077(7) 0.092(6) 0.008(5) 0.024(6) -0.013(6)
C103 0.121(9) 0.139(10) 0.085(7) -0.023(7) 0.025(7) -0.016(8)
C104 0.123(10) 0.154(12) 0.077(7) 0.017(6) 0.021(7) 0.005(8)
C105 0.116(9) 0.126(10) 0.085(7) 0.046(6) 0.029(7) -0.008(8)
C106 0.101(7) 0.075(7) 0.085(6) 0.024(5) 0.015(6) -0.012(6)
C111 0.069(8) 0.226(19) 0.108(11) 0.002(14) -0.008(11) 0.017(10)
C112 0.103(17) 0.29(2) 0.101(12) 0.015(16) -0.015(12) 0.019(16)
C113 0.113(19) 0.39(3) 0.127(16) 0.013(18) -0.027(13) 0.041(19)
C114 0.11(2) 0.41(3) 0.181(15) 0.03(2) -0.010(17) 0.062(19)
C311 0.070(6) 0.202(15) 0.069(8) 0.003(9) 0.022(6) 0.007(7)
C312 0.112(12) 0.260(17) 0.137(15) -0.007(13) -0.057(11) -0.002(11)
C313 0.119(15) 0.36(2) 0.138(16) 0.021(17) -0.054(13) 0.013(14)
C314 0.075(12) 0.43(2) 0.143(17) -0.005(16) 0.022(10) 0.076(13)
C115 0.100(10) 0.39(2) 0.194(15) 0.003(14) 0.006(10) 0.078(12)
C116 0.119(10) 0.277(16) 0.175(12) -0.011(11) -0.010(8) 0.090(9)
C121 0.061(5) 0.069(6) 0.068(4) 0.015(4) 0.006(4) 0.009(4)
C122 0.063(5) 0.109(8) 0.068(5) 0.018(6) 0.012(4) -0.012(5)
C123 0.109(8) 0.120(10) 0.081(6) 0.024(7) 0.025(6) -0.012(7)
C124 0.119(9) 0.126(10) 0.050(6) 0.015(6) 0.007(5) -0.004(7)
C125 0.081(6) 0.076(7) 0.067(5) 0.007(5) 0.000(5) 0.012(5)
C126 0.057(5) 0.093(7) 0.072(5) 0.016(5) 0.002(4) -0.006(5)
C131 0.054(5) 0.061(4) 0.072(5) -0.002(4) 0.015(4) 0.001(3)
C132 0.059(7) 0.055(8) 0.126(18) 0.000(15) 0.016(13) -0.001(6)
C133 0.079(10) 0.065(9) 0.138(18) -0.011(15) 0.014(13) -0.013(8)
C134 0.104(11) 0.048(9) 0.147(19) 0.006(13) 0.005(15) 0.011(7)
C135 0.090(10) 0.076(9) 0.151(17) -0.023(13) 0.027(13) 0.014(8)
C136 0.068(8) 0.065(7) 0.128(16) 0.004(12) 0.037(11) 0.011(7)
C232 0.068(11) 0.055(8) 0.09(2) -0.011(17) 0.025(15) -0.010(9)
C233 0.075(12) 0.056(9) 0.12(2) 0.018(17) 0.013(16) 0.005(10)
C234 0.089(14) 0.061(13) 0.15(2) -0.020(17) 0.015(19) 0.002(9)
C235 0.074(10) 0.066(10) 0.16(2) -0.010(17) 0.000(17) 0.008(8)
C236 0.060(9) 0.057(8) 0.132(19) 0.014(17) 0.008(15) 0.002(8)
C141 0.115(8) 0.122(8) 0.092(7) -0.038(6) 0.020(7) -0.036(7)
C142 0.347(19) 0.192(13) 0.149(10) -0.096(9) 0.087(14) -0.116(15)
C143 0.37(2) 0.194(16) 0.201(15) -0.114(11) 0.127(16) -0.102(16)
C144 0.315(19) 0.147(13) 0.220(17) -0.081(10) 0.088(18) -0.062(14)
C145 0.311(18) 0.103(10) 0.180(14) -0.045(10) 0.074(15) -0.053(12)
C146 0.294(17) 0.112(9) 0.149(11) -0.038(8) 0.073(12) -0.072(12)
C151 0.058(5) 0.065(5) 0.096(6) 0.002(4) 0.006(5) 0.017(5)
C152 0.122(9) 0.077(6) 0.109(7) -0.009(6) 0.040(7) -0.002(7)
C153 0.128(9) 0.087(8) 0.146(10) -0.042(7) 0.020(9) 0.014(8)
C154 0.129(10) 0.078(8) 0.157(11) -0.014(6) -0.031(9) 0.050(8)
C155 0.172(12) 0.069(7) 0.135(9) 0.009(7) -0.019(9) 0.040(8)
C156 0.124(8) 0.071(6) 0.088(6) 0.008(5) 0.008(6) 0.027(7)
C161 0.073(6) 0.086(6) 0.101(7) -0.025(6) -0.005(6) 0.016(4)
C162 0.114(9) 0.116(9) 0.220(14) -0.052(10) 0.059(9) 0.010(7)
C163 0.154(12) 0.106(10) 0.267(17) -0.057(13) 0.015(14) 0.045(9)
C164 0.173(15) 0.072(10) 0.311(19) -0.044(12) -0.005(16) 0.024(8)
C165 0.202(14) 0.094(11) 0.40(2) -0.074(14) 0.090(16) -0.026(9)
C166 0.137(10) 0.111(9) 0.330(19) -0.076(12) 0.098(12) -0.024(8)
C200 0.056(5) 0.058(5) 0.070(5) 0.009(5) 0.001(4) -0.009(4)
C201 0.068(5) 0.061(5) 0.064(5) -0.008(5) 0.007(5) 0.008(4)
C202 0.093(6) 0.051(5) 0.048(5) -0.002(4) 0.003(5) 0.008(4)
C203 0.081(5) 0.054(5) 0.071(6) 0.001(5) 0.008(5) -0.010(4)
C204 0.052(5) 0.070(5) 0.100(7) 0.004(6) 0.009(5) 0.001(4)
C205 0.096(7) 0.059(5) 0.070(5) 0.003(5) 0.008(5) 0.007(5)
C206 0.084(7) 0.069(6) 0.072(5) 0.003(5) 0.007(5) 0.014(5)
C207 0.075(8) 0.17(2) 0.065(7) -0.040(17) 0.012(7) 0.026(17)
C208 0.067(8) 0.14(2) 0.067(7) -0.033(15) 0.006(6) 0.028(15)
C307 0.094(13) 0.13(2) 0.059(6) -0.026(14) 0.003(9) 0.035(14)
C308 0.076(12) 0.14(2) 0.062(7) -0.014(12) -0.001(9) 0.025(12)
C209 0.068(5) 0.121(8) 0.062(5) -0.031(6) 0.003(4) 0.000(6)
C210 0.071(6) 0.147(10) 0.065(5) -0.015(6) 0.009(5) 0.003(7)
C211 0.062(5) 0.127(9) 0.065(5) -0.015(6) 0.015(4) 0.002(6)
C212 0.071(5) 0.126(9) 0.060(5) -0.001(6) 0.011(4) 0.008(6)
C213 0.086(7) 0.079(7) 0.090(7) -0.020(5) 0.034(5) -0.014(5)
C214 0.067(6) 0.078(7) 0.097(7) -0.007(5) 0.015(5) -0.021(5)
C215 0.038(4) 0.081(6) 0.081(6) 0.012(5) 0.008(4) 0.005(4)
C216 0.068(6) 0.089(7) 0.075(6) -0.012(5) 0.029(5) 0.002(5)
C217 0.074(6) 0.074(7) 0.078(6) -0.016(5) 0.020(5) -0.014(5)
C218 0.047(5) 0.088(7) 0.107(7) 0.035(6) 0.015(5) 0.014(4)
C219 0.047(5) 0.076(7) 0.078(6) 0.013(5) 0.017(4) 0.006(4)
C220 0.048(4) 0.087(7) 0.085(6) 0.005(5) 0.004(5) 0.001(4)
C221 0.050(4) 0.086(6) 0.083(6) 0.004(6) 0.009(5) 0.000(4)
C222 0.055(4) 0.095(6) 0.059(5) 0.000(5) 0.014(4) 0.014(4)
C223 0.060(5) 0.081(6) 0.091(7) 0.025(6) 0.006(5) 0.017(4)
C224 0.045(4) 0.085(6) 0.109(8) 0.017(6) 0.003(5) 0.003(4)
C225 0.061(5) 0.105(8) 0.077(6) 0.005(6) 0.014(5) 0.022(5)

loop_
_atom_type_symbol
_atom_type_description
_atom_type_scat_dispersion_real
_atom_type_scat_dispersion_imag
_atom_type_scat_source
C C 0.0033 0.0016 'International Tables Vol C Tables 4.2.6.8 and 6.1.1.4'
H H 0.0000 0.0000 'International Tables Vol C Tables 4.2.6.8 and 6.1.1.4'
N N 0.0061 0.0033 'International Tables Vol C Tables 4.2.6.8 and 6.1.1.4'
S S 0.1246 0.1234 'International Tables Vol C Tables 4.2.6.8 and 6.1.1.4'
Cd Cd -0.8075 1.2024 'International Tables Vol C Tables 4.2.6.8 and 6.1.1.4'
O O 0.0106 0.0060 'International Tables Vol C Tables 4.2.6.8 and 6.1.1.4'
Ag Ag -0.8971 1.1015 'International Tables Vol C Tables 4.2.6.8 and 6.1.1.4'

loop_
_geom_angle_atom_site_label_1
_geom_angle_atom_site_label_2
_geom_angle_atom_site_label_3
_geom_angle
_geom_angle_site_symmetry_1
N1 Cd1 S2 109.30(16) .
N1 Cd1 S1 100.44(18) .
S2 Cd1 S1 115.34(8) .
N1 Cd1 S3 104.91(17) .
S2 Cd1 S3 111.72(9) .
S1 Cd1 S3 113.87(10) .
N2 Cd2 S16 103.57(19) .
N2 Cd2 S14 102.0(2) .
S16 Cd2 S14 129.98(9) .
N2 Cd2 S9 94.4(2) .
S16 Cd2 S9 111.38(9) .
S14 Cd2 S9 108.60(9) .
N3 Cd3 S11 108.8(2) .
N3 Cd3 S4 102.4(2) .
S11 Cd3 S4 127.88(9) .
N3 Cd3 S10 94.88(19) .
S11 Cd3 S10 101.07(9) .
S4 Cd3 S10 116.84(8) .
N4 Cd4 S7 102.2(2) .
N4 Cd4 S15 102.22(19) .
S7 Cd4 S15 117.14(8) .
N4 Cd4 S12 103.63(19) .
S7 Cd4 S12 118.12(8) .
S15 Cd4 S12 110.66(8) .
S9 Cd5 S6 110.86(8) .
S9 Cd5 S3 112.85(9) .
S6 Cd5 S3 115.61(9) .
S9 Cd5 S8 103.70(8) .
S6 Cd5 S8 105.76(7) .
S3 Cd5 S8 107.00(9) .
S5 Cd6 S10 117.26(7) .
S5 Cd6 S12 113.17(7) .
S10 Cd6 S12 113.73(8) .
S5 Cd6 S13 104.41(7) .
S10 Cd6 S13 98.05(8) .
S12 Cd6 S13 108.15(7) .
S4 Ag1 S6 119.48(8) .
S4 Ag1 S5 107.52(7) .
S6 Ag1 S5 105.10(7) .
S4 Ag1 S1 110.08(8) .
S6 Ag1 S1 104.76(7) .
S5 Ag1 S1 109.56(7) .
S7 Ag2 S2 105.48(8) .
S7 Ag2 S8 118.68(8) .
S2 Ag2 S8 115.73(7) .
S7 Ag2 S5 106.92(7) .
S2 Ag2 S5 107.47(7) .
S8 Ag2 S5 101.75(7) .
S14 Ag3 S11 112.15(9) .
S14 Ag3 S13 111.82(8) .
S11 Ag3 S13 108.46(8) .
S14 Ag3 S6 103.71(8) .
S11 Ag3 S6 115.66(8) .
S13 Ag3 S6 104.83(7) .
S13 Ag4 S8 104.33(7) .
S13 Ag4 S16 117.88(8) .
S8 Ag4 S16 111.26(8) .
S13 Ag4 S15 114.32(7) .
S8 Ag4 S15 98.14(7) .
S16 Ag4 S15 109.00(8) .
C11 S1 Cd1 108.1(3) .
C11 S1 Ag1 105.9(3) .
Cd1 S1 Ag1 108.10(9) .
C21 S2 Cd1 110.9(4) .
C21 S2 Ag2 109.9(3) .
Cd1 S2 Ag2 104.04(8) .
C31 S3 Cd1 111.7(4) .
C31 S3 Cd5 115.0(5) .
Cd1 S3 Cd5 104.77(10) .
C41 S4 Cd3 104.4(3) .
C41 S4 Ag1 111.8(3) .
Cd3 S4 Ag1 99.14(9) .
C51 S5 Cd6 103.3(3) .
C51 S5 Ag1 107.6(3) .
Cd6 S5 Ag1 110.60(7) .
C51 S5 Ag2 108.2(3) .
Cd6 S5 Ag2 112.56(8) .
Ag1 S5 Ag2 113.86(8) .
C61 S6 Cd5 104.0(3) .
C61 S6 Ag1 109.8(3) .
Cd5 S6 Ag1 112.02(8) .
C61 S6 Ag3 109.5(3) .
Cd5 S6 Ag3 114.12(8) .
Ag1 S6 Ag3 107.35(8) .
C71 S7 Cd4 104.9(3) .
C71 S7 Ag2 109.2(3) .
Cd4 S7 Ag2 98.04(8) .
C81 S8 Cd5 102.3(3) .
C81 S8 Ag2 109.4(3) .
Cd5 S8 Ag2 110.34(8) .
C81 S8 Ag4 107.5(3) .
Cd5 S8 Ag4 111.75(8) .
Ag2 S8 Ag4 114.72(8) .
C91 S9 Cd2 103.5(5) .
C91 S9 Cd5 120.8(5) .
Cd2 S9 Cd5 105.22(9) .
C101 S10 Cd3 99.5(3) .
C101 S10 Cd6 112.6(3) .
Cd3 S10 Cd6 106.01(9) .
C311 S11 Cd3 109.4(5) .
C111 S11 Cd3 113.0(8) .
C311 S11 Ag3 112.6(7) .
C111 S11 Ag3 95.3(17) .
Cd3 S11 Ag3 100.58(9) .
C121 S12 Cd4 108.3(3) .
C121 S12 Cd6 110.5(3) .
Cd4 S12 Cd6 103.02(9) .
C131 S13 Ag4 107.5(3) .
C131 S13 Cd6 106.5(3) .
Ag4 S13 Cd6 111.48(8) .
C131 S13 Ag3 107.5(3) .
Ag4 S13 Ag3 111.37(8) .
Cd6 S13 Ag3 112.17(8) .
C141 S14 Cd2 112.8(4) .
C141 S14 Ag3 110.6(4) .
Cd2 S14 Ag3 103.31(9) .
C151 S15 Cd4 108.6(4) .
C151 S15 Ag4 104.5(3) .
Cd4 S15 Ag4 108.34(9) .
C161 S16 Cd2 104.9(3) .
C161 S16 Ag4 113.4(4) .
Cd2 S16 Ag4 93.35(8) .
C200 N1 C204 117.1(8) .
C200 N1 Cd1 117.5(6) .
C204 N1 Cd1 124.7(6) .
C212 N2 C207 115.2(17) .
C212 N2 C307 112.2(16) .
C212 N2 Cd2 126.1(6) .
C207 N2 Cd2 118.0(16) .
C307 N2 Cd2 117.1(14) .
C213 N3 C217 115.1(8) .
C213 N3 Cd3 122.2(6) .
C217 N3 Cd3 121.9(6) .
C224 N4 C220 116.9(8) .
C224 N4 Cd4 122.3(6) .
C220 N4 Cd4 118.3(6) .
C16 C11 C12 118.5(9) .
C16 C11 S1 118.7(7) .
C12 C11 S1 122.8(7) .
C11 C12 C13 120.3(8) .
C11 C12 H12 119.8 .
C13 C12 H12 119.8 .
C14 C13 C12 119.8(9) .
C14 C13 H13 120.1 .
C12 C13 H13 120.1 .
C13 C14 C15 119.8(10) .
C13 C14 H14 120.1 .
C15 C14 H14 120.1 .
C16 C15 C14 119.7(10) .
C16 C15 H15 120.2 .
C14 C15 H15 120.2 .
C11 C16 C15 121.9(10) .
C11 C16 H16 119.1 .
C15 C16 H16 119.1 .
C22B C21 C26B 119.5(12) .
C22A C21 C26A 118.5(19) .
C22B C21 S2 130.4(15) .
C26B C21 S2 110.0(14) .
C22A C21 S2 114.9(15) .
C26A C21 S2 126.6(17) .
C21 C22A C23A 119(2) .
C21 C22A H22A 120.4 .
C23A C22A H22A 120.4 .
C24A C23A C22A 121(3) .
C24A C23A H23A 119.5 .
C22A C23A H23A 119.5 .
C25A C24A C23A 121(3) .
C25A C24A H24A 119.3 .
C23A C24A H24A 119.3 .
C24A C25A C26A 119(3) .
C24A C25A H25A 120.5 .
C26A C25A H25A 120.5 .
C21 C26A C25A 121(2) .
C21 C26A H26A 119.6 .
C25A C26A H26A 119.6 .
C21 C22B C23B 120.3(14) .
C21 C22B H22B 119.8 .
C23B C22B H22B 119.8 .
C24B C23B C22B 119.9(14) .
C24B C23B H23B 120.1 .
C22B C23B H23B 120.1 .
C25B C24B C23B 120.7(14) .
C25B C24B H24B 119.6 .
C23B C24B H24B 119.6 .
C24B C25B C26B 119.6(14) .
C24B C25B H25B 120.2 .
C26B C25B H25B 120.2 .
C25B C26B C21 119.8(14) .
C25B C26B H26B 120.1 .
C21 C26B H26B 120.1 .
C36 C31 C32 114.6(13) .
C36 C31 S3 124.1(11) .
C32 C31 S3 121.3(11) .
C31 C32 C33 116.5(15) .
C31 C32 H32 121.7 .
C33 C32 H32 121.7 .
C34 C33 C32 124.7(18) .
C34 C33 H33 117.7 .
C32 C33 H33 117.7 .
C35 C34 C33 118(2) .
C35 C34 H34 121.0 .
C33 C34 H34 121.0 .
C34 C35 C36 120(2) .
C34 C35 H35 119.9 .
C36 C35 H35 119.9 .
C31 C36 C35 125.9(16) .
C31 C36 H36 117.0 .
C35 C36 H36 117.0 .
C46 C41 C42 116.1(10) .
C46 C41 S4 121.5(8) .
C42 C41 S4 122.3(9) .
C43 C42 C41 120.0(12) .
C43 C42 H42 120.0 .
C41 C42 H42 120.0 .
C44 C43 C42 121.3(14) .
C44 C43 H43 119.3 .
C42 C43 H43 119.3 .
C43 C44 C45 120.4(14) .
C43 C44 H44 119.8 .
C45 C44 H44 119.8 .
C44 C45 C46 119.4(14) .
C44 C45 H45 120.3 .
C46 C45 H45 120.3 .
C41 C46 C45 122.7(12) .
C41 C46 H46 118.7 .
C45 C46 H46 118.7 .
C56 C51 C52 120.5(8) .
C56 C51 S5 119.7(6) .
C52 C51 S5 119.7(7) .
C51 C52 C53 119.6(8) .
C51 C52 H52 120.2 .
C53 C52 H52 120.2 .
C54 C53 C52 120.8(9) .
C54 C53 H53 119.6 .
C52 C53 H53 119.6 .
C53 C54 C55 120.0(9) .
C53 C54 H54 120.0 .
C55 C54 H54 120.0 .
C54 C55 C56 118.9(9) .
C54 C55 H55 120.5 .
C56 C55 H55 120.5 .
C51 C56 C55 120.1(8) .
C51 C56 H56 120.0 .
C55 C56 H56 120.0 .
C62A C61 C66 112.6(14) .
C66 C61 C62B 112.4(11) .
C62A C61 S6 119.4(13) .
C66 C61 S6 123.3(7) .
C62B C61 S6 120.2(10) .
C61 C62A C63A 128(2) .
C61 C62A H62A 116.0 .
C63A C62A H62A 116.0 .
C64A C63A C62A 114(3) .
C64A C63A H63A 122.9 .
C62A C63A H63A 122.9 .
C65 C64A C63A 115(3) .
C65 C64A H64A 122.3 .
C63A C64A H64A 122.3 .
C63B C62B C61 121.1(19) .
C63B C62B H62B 119.4 .
C61 C62B H62B 119.4 .
C64B C63B C62B 117(2) .
C64B C63B H63B 121.6 .
C62B C63B H63B 121.6 .
C63B C64B C65 127(3) .
C63B C64B H64B 116.7 .
C65 C64B H64B 116.7 .
C64A C65 C66 123(2) .
C64B C65 C66 115(2) .
C64A C65 H65 118.4 .
C66 C65 H65 118.4 .
C61 C66 C65 123.2(10) .
C61 C66 H66 118.4 .
C65 C66 H66 118.4 .
C76 C71 C72 119.9(10) .
C76 C71 S7 119.0(9) .
C72 C71 S7 121.0(8) .
C73 C72 C71 121.8(12) .
C73 C72 H72 119.1 .
C71 C72 H72 119.1 .
C72 C73 C74 117.7(14) .
C72 C73 H73 121.2 .
C74 C73 H73 121.2 .
C75 C74 C73 120.7(14) .
C75 C74 H74 119.7 .
C73 C74 H74 119.7 .
C76 C75 C74 121.7(14) .
C76 C75 H75 119.1 .
C74 C75 H75 119.1 .
C75 C76 C71 118.2(13) .
C75 C76 H76 120.9 .
C71 C76 H76 120.9 .
C86B C81 C82B 98(3) .
C82A C81 C86A 119.4(17) .
C86B C81 S8 125(2) .
C82A C81 S8 121.2(13) .
C82B C81 S8 127(3) .
C86A C81 S8 117.4(11) .
C81 C82A C83A 118(2) .
C81 C82A H82A 120.8 .
C83A C82A H82A 120.8 .
C84A C83A C82A 125(2) .
C84A C83A H83A 117.4 .
C82A C83A H83A 117.4 .
C83A C84A C85A 115(2) .
C83A C84A H84A 122.4 .
C85A C84A H84A 122.4 .
C84A C85A C86A 122(2) .
C84A C85A H85A 119.1 .
C86A C85A H85A 119.1 .
C81 C86A C85A 118.6(18) .
C81 C86A H86A 120.7 .
C85A C86A H86A 120.7 .
C83B C82B C81 126(5) .
C83B C82B H82B 116.9 .
C81 C82B H82B 116.9 .
C84B C83B C82B 116(4) .
C84B C83B H83B 122.2 .
C82B C83B H83B 122.2 .
C85B C84B C83B 121(5) .
C85B C84B H84B 119.3 .
C83B C84B H84B 119.3 .
C84B C85B C86B 120(5) .
C84B C85B H85B 119.9 .
C86B C85B H85B 119.9 .
C85B C86B C81 132(4) .
C85B C86B H86B 114.0 .
C81 C86B H86B 114.0 .
C96 C91 C92 111.2(10) .
C96 C91 S9 118.3(12) .
C92 C91 S9 130.5(13) .
C93 C92 C91 124.8(12) .
C93 C92 H92 117.6 .
C91 C92 H92 117.6 .
C92 C93 C94 120.6(13) .
C92 C93 H93 119.7 .
C94 C93 H93 119.7 .
C95 C94 C93 114.3(14) .
C95 C94 H94 122.8 .
C93 C94 H94 122.8 .
C94 C95 C96 123.3(15) .
C94 C95 H95 118.3 .
C96 C95 H95 118.3 .
C95 C96 C91 120.7(12) .
C95 C96 H96 119.6 .
C91 C96 H96 119.6 .
C102 C101 C106 119.0(10) .
C102 C101 S10 122.0(8) .
C106 C101 S10 118.9(8) .
C101 C102 C103 120.7(11) .
C101 C102 H102 119.6 .
C103 C102 H102 119.6 .
C104 C103 C102 118.1(12) .
C104 C103 H103 121.0 .
C102 C103 H103 121.0 .
C105 C104 C103 120.7(13) .
C105 C104 H104 119.6 .
C103 C104 H104 119.6 .
C104 C105 C106 119.0(12) .
C104 C105 H105 120.5 .
C106 C105 H105 120.5 .
C105 C106 C101 122.4(11) .
C105 C106 H106 118.8 .
C101 C106 H106 118.8 .
C116 C111 C112 121.0(14) .
C116 C111 S11 118(2) .
C112 C111 S11 118(2) .
C111 C112 C113 119.4(14) .
C111 C112 H112 120.3 .
C113 C112 H112 120.3 .
C112 C113 C114 115.9(17) .
C112 C113 H113 122.0 .
C114 C113 H113 122.0 .
C115 C114 C113 115(2) .
C115 C114 H114 122.6 .
C113 C114 H114 122.6 .
C116 C311 C312 118.2(12) .
C116 C311 S11 127.2(12) .
C312 C311 S11 112.4(13) .
C313 C312 C311 119.2(13) .
C313 C312 H312 120.4 .
C311 C312 H312 120.4 .
C312 C313 C314 119.8(13) .
C312 C313 H313 120.1 .
C314 C313 H313 120.1 .
C313 C314 C115 121.0(12) .
C313 C314 H314 119.5 .
C115 C314 H314 119.5 .
C114 C115 C116 118.4(15) .
C314 C115 C116 116.2(12) .
C114 C115 H115 120.8 .
C116 C115 H115 120.8 .
C311 C116 C115 121.5(12) .
C111 C116 C115 117.9(12) .
C111 C116 H116 121.0 .
C115 C116 H116 121.0 .
C126 C121 C122 119.4(9) .
C126 C121 S12 123.0(7) .
C122 C121 S12 117.5(7) .
C121 C122 C123 118.9(9) .
C121 C122 H122 120.5 .
C123 C122 H122 120.5 .
C124 C123 C122 119.5(10) .
C124 C123 H123 120.3 .
C122 C123 H123 120.3 .
C125 C124 C123 121.6(10) .
C125 C124 H124 119.2 .
C123 C124 H124 119.2 .
C124 C125 C126 120.6(10) .
C124 C125 H125 119.7 .
C126 C125 H125 119.7 .
C121 C126 C125 120.0(9) .
C121 C126 H126 120.0 .
C125 C126 H126 120.0 .
C236 C131 C232 105(3) .
C132 C131 C136 112.2(18) .
C132 C131 S13 122.9(16) .
C236 C131 S13 118.6(16) .
C232 C131 S13 124(2) .
C136 C131 S13 118.9(11) .
C133 C132 C131 124(3) .
C133 C132 H132 118.2 .
C131 C132 H132 118.2 .
C132 C133 C134 120(3) .
C132 C133 H133 119.8 .
C134 C133 H133 119.8 .
C133 C134 C135 121(3) .
C133 C134 H134 119.4 .
C135 C134 H134 119.4 .
C134 C135 C136 116(2) .
C134 C135 H135 121.8 .
C136 C135 H135 121.8 .
C135 C136 C131 120.7(18) .
C135 C136 H136 119.6 .
C131 C136 H136 119.6 .
C233 C232 C131 118(4) .
C233 C232 H232 121.0 .
C131 C232 H232 121.0 .
C234 C233 C232 132(5) .
C234 C233 H233 114.0 .
C232 C233 H233 114.0 .
C233 C234 C235 103(4) .
C233 C234 H234 128.3 .
C235 C234 H234 128.3 .
C236 C235 C234 126(4) .
C236 C235 H235 116.9 .
C234 C235 H235 116.9 .
C235 C236 C131 120(3) .
C235 C236 H236 120.0 .
C131 C236 H236 120.0 .
C146 C141 C142 115.6(14) .
C146 C141 S14 124.3(11) .
C142 C141 S14 119.2(12) .
C141 C142 C143 124.4(17) .
C141 C142 H142 117.8 .
C143 C142 H142 117.8 .
C142 C143 C144 111.0(17) .
C142 C143 H143 124.5 .
C144 C143 H143 124.5 .
C145 C144 C143 120(2) .
C145 C144 H144 119.9 .
C143 C144 H144 119.9 .
C144 C145 C146 122(2) .
C144 C145 H145 118.8 .
C146 C145 H145 118.8 .
C141 C146 C145 125.1(17) .
C141 C146 H146 117.5 .
C145 C146 H146 117.5 .
C156 C151 C152 120.4(10) .
C156 C151 S15 122.1(9) .
C152 C151 S15 117.4(9) .
C151 C152 C153 117.5(11) .
C151 C152 H152 121.2 .
C153 C152 H152 121.2 .
C154 C153 C152 124.6(14) .
C154 C153 H153 117.7 .
C152 C153 H153 117.7 .
C153 C154 C155 115.8(13) .
C153 C154 H154 122.1 .
C155 C154 H154 122.1 .
C154 C155 C156 122.1(13) .
C154 C155 H155 118.9 .
C156 C155 H155 118.9 .
C151 C156 C155 119.5(11) .
C151 C156 H156 120.3 .
C155 C156 H156 120.3 .
C162 C161 C166 115.2(12) .
C162 C161 S16 121.6(11) .
C166 C161 S16 123.2(9) .
C161 C162 C163 122.5(14) .
C161 C162 H162 118.8 .
C163 C162 H162 118.8 .
C164 C163 C162 120.8(18) .
C164 C163 H163 119.6 .
C162 C163 H163 119.6 .
C163 C164 C165 119.9(18) .
C163 C164 H164 120.1 .
C165 C164 H164 120.1 .
C164 C165 C166 118.8(17) .
C164 C165 H165 120.6 .
C166 C165 H165 120.6 .
C165 C166 C161 121.3(15) .
C165 C166 H166 119.3 .
C161 C166 H166 119.3 .
N1 C200 C201 124.4(8) .
N1 C200 H200 117.8 .
C201 C200 H200 117.8 .
C202 C201 C200 118.7(9) .
C202 C201 H201 120.7 .
C200 C201 H201 120.7 .
C201 C202 C203 117.2(9) .
C201 C202 C205 122.8(9) .
C203 C202 C205 119.9(9) .
C204 C203 C202 119.3(9) .
C204 C203 H203 120.4 .
C202 C203 H203 120.4 .
N1 C204 C203 123.3(9) .
N1 C204 H204 118.3 .
C203 C204 H204 118.3 .
C202 C205 C206 110.8(7) .
C202 C205 H20A 109.5 .
C206 C205 H20A 109.5 .
C202 C205 H20B 109.5 .
C206 C205 H20B 109.5 .
H20A C205 H20B 108.1 .
C210 C206 C205 113.8(8) 4_545
C210 C206 H20C 108.8 4_545
C205 C206 H20C 108.8 .
C210 C206 H20D 108.8 4_545
C205 C206 H20D 108.8 .
H20C C206 H20D 107.7 .
C208 C207 N2 123(3) .
C208 C207 H207 118.7 .
N2 C207 H207 118.7 .
C207 C208 C209 119(3) .
C207 C208 H208 120.5 .
C209 C208 H208 120.5 .
C308 C307 N2 125(3) .
C308 C307 H307 117.6 .
N2 C307 H307 117.6 .
C307 C308 C209 114(2) .
C307 C308 H308 122.9 .
C209 C308 H308 122.9 .
C211 C209 C308 116.4(13) .
C211 C209 C210 121.6(9) .
C308 C209 C210 120.0(14) .
C211 C209 C208 112.9(14) .
C210 C209 C208 122.0(14) .
C206 C210 C209 116.9(9) 4
C206 C210 H21A 108.1 4
C209 C210 H21A 108.1 .
C206 C210 H21B 108.1 4
C209 C210 H21B 108.1 .
H21A C210 H21B 107.3 .
C209 C211 C212 120.7(9) .
C209 C211 H211 119.6 .
C212 C211 H211 119.6 .
N2 C212 C211 125.4(9) .
N2 C212 H212 117.3 .
C211 C212 H212 117.3 .
N3 C213 C214 123.0(9) .
N3 C213 H213 118.5 .
C214 C213 H213 118.5 .
C215 C214 C213 121.8(10) .
C215 C214 H214 119.1 .
C213 C214 H214 119.1 .
C214 C215 C216 115.8(9) .
C214 C215 C218 123.0(10) .
C216 C215 C218 121.2(10) .
C215 C216 C217 120.8(9) .
C215 C216 H216 119.6 .
C217 C216 H216 119.6 .
N3 C217 C216 123.4(9) .
N3 C217 H217 118.3 .
C216 C217 H217 118.3 .
C215 C218 C219 111.1(7) .
C215 C218 H21C 109.4 .
C219 C218 H21C 109.4 .
C215 C218 H21D 109.4 .
C219 C218 H21D 109.4 .
H21C C218 H21D 108.0 .
C225 C219 C218 112.3(8) 1_655
C225 C219 H21E 109.2 1_655
C218 C219 H21E 109.2 .
C225 C219 H21F 109.2 1_655
C218 C219 H21F 109.2 .
H21E C219 H21F 107.9 .
N4 C220 C221 123.6(9) .
N4 C220 H220 118.2 .
C221 C220 H220 118.2 .
C220 C221 C222 119.5(9) .
C220 C221 H221 120.3 .
C222 C221 H221 120.3 .
C223 C222 C221 117.0(8) .
C223 C222 C225 121.6(10) .
C221 C222 C225 121.1(9) .
C222 C223 C224 118.7(9) .
C222 C223 H223 120.6 .
C224 C223 H223 120.6 .
N4 C224 C223 123.9(9) .
N4 C224 H224 118.1 .
C223 C224 H224 118.1 .
C219 C225 C222 113.8(8) 1_455
C219 C225 H22C 108.8 1_455
C222 C225 H22C 108.8 .
C219 C225 H22D 108.8 1_455
C222 C225 H22D 108.8 .
H22C C225 H22D 107.7 .

loop_
_geom_bond_atom_site_label_1
_geom_bond_atom_site_label_2
_geom_bond_distance
_geom_bond_site_symmetry_2
Cd1 N1 2.327(7) .
Cd1 S2 2.488(2) .
Cd1 S1 2.498(2) .
Cd1 S3 2.532(3) .
Cd2 N2 2.321(7) .
Cd2 S16 2.480(2) .
Cd2 S14 2.504(3) .
Cd2 S9 2.543(3) .
Cd3 N3 2.311(7) .
Cd3 S11 2.481(3) .
Cd3 S4 2.492(3) .
Cd3 S10 2.550(2) .
Cd4 N4 2.361(6) .
Cd4 S7 2.489(3) .
Cd4 S15 2.501(2) .
Cd4 S12 2.527(2) .
Cd5 S9 2.545(2) .
Cd5 S6 2.549(2) .
Cd5 S3 2.551(3) .
Cd5 S8 2.558(2) .
Cd6 S5 2.547(2) .
Cd6 S10 2.550(2) .
Cd6 S12 2.568(2) .
Cd6 S13 2.586(2) .
Ag1 S4 2.567(2) .
Ag1 S6 2.568(2) .
Ag1 S5 2.593(2) .
Ag1 S1 2.602(2) .
Ag2 S7 2.564(2) .
Ag2 S2 2.586(2) .
Ag2 S8 2.589(2) .
Ag2 S5 2.602(2) .
Ag3 S14 2.570(2) .
Ag3 S11 2.574(3) .
Ag3 S13 2.589(2) .
Ag3 S6 2.591(2) .
Ag4 S13 2.563(2) .
Ag4 S8 2.590(2) .
Ag4 S16 2.597(2) .
Ag4 S15 2.612(2) .
S1 C11 1.760(9) .
S2 C21 1.770(9) .
S3 C31 1.674(12) .
S4 C41 1.767(9) .
S5 C51 1.807(8) .
S6 C61 1.774(8) .
S7 C71 1.786(10) .
S8 C81 1.787(9) .
S9 C91 1.736(11) .
S10 C101 1.791(10) .
S11 C311 1.767(14) .
S11 C111 1.84(3) .
S12 C121 1.789(9) .
S13 C131 1.779(9) .
S14 C141 1.764(13) .
S15 C151 1.776(10) .
S16 C161 1.778(11) .
N1 C200 1.299(10) .
N1 C204 1.329(10) .
N2 C212 1.312(11) .
N2 C207 1.35(4) .
N2 C307 1.41(3) .
N3 C213 1.327(11) .
N3 C217 1.341(10) .
N4 C224 1.304(11) .
N4 C220 1.338(10) .
C11 C16 1.374(11) .
C11 C12 1.393(11) .
C12 C13 1.407(12) .
C12 H12 0.9300 .
C13 C14 1.371(13) .
C13 H13 0.9300 .
C14 C15 1.396(13) .
C14 H14 0.9300 .
C15 C16 1.375(13) .
C15 H15 0.9300 .
C16 H16 0.9300 .
C21 C22B 1.362(16) .
C21 C26B 1.391(16) .
C21 C22A 1.41(3) .
C21 C26A 1.41(3) .
C22A C23A 1.42(3) .
C22A H22A 0.9300 .
C23A C24A 1.38(3) .
C23A H23A 0.9300 .
C24A C25A 1.37(3) .
C24A H24A 0.9300 .
C25A C26A 1.43(3) .
C25A H25A 0.9300 .
C26A H26A 0.9300 .
C22B C23B 1.380(16) .
C22B H22B 0.9300 .
C23B C24B 1.369(16) .
C23B H23B 0.9300 .
C24B C25B 1.358(16) .
C24B H24B 0.9300 .
C25B C26B 1.387(16) .
C25B H25B 0.9300 .
C26B H26B 0.9300 .
C31 C36 1.323(16) .
C31 C32 1.386(15) .
C32 C33 1.472(19) .
C32 H32 0.9300 .
C33 C34 1.33(2) .
C33 H33 0.9300 .
C34 C35 1.24(2) .
C34 H34 0.9300 .
C35 C36 1.449(18) .
C35 H35 0.9300 .
C36 H36 0.9300 .
C41 C46 1.358(13) .
C41 C42 1.398(13) .
C42 C43 1.372(14) .
C42 H42 0.9300 .
C43 C44 1.327(18) .
C43 H43 0.9300 .
C44 C45 1.336(17) .
C44 H44 0.9300 .
C45 C46 1.374(15) .
C45 H45 0.9300 .
C46 H46 0.9300 .
C51 C56 1.364(11) .
C51 C52 1.377(10) .
C52 C53 1.384(11) .
C52 H52 0.9300 .
C53 C54 1.366(12) .
C53 H53 0.9300 .
C54 C55 1.389(12) .
C54 H54 0.9300 .
C55 C56 1.409(12) .
C55 H55 0.9300 .
C56 H56 0.9300 .
C61 C62A 1.24(2) .
C61 C66 1.311(12) .
C61 C62B 1.50(2) .
C62A C63A 1.46(3) .
C62A H62A 0.9300 .
C63A C64A 1.42(5) .
C63A H63A 0.9300 .
C64A C65 1.28(5) .
C64A H64A 0.9300 .
C62B C63B 1.34(2) .
C62B H62B 0.9300 .
C63B C64B 1.30(4) .
C63B H63B 0.9300 .
C64B C65 1.34(4) .
C64B H64B 0.9300 .
C65 C66 1.393(12) .
C65 H65 0.9300 .
C66 H66 0.9300 .
C71 C76 1.385(13) .
C71 C72 1.402(13) .
C72 C73 1.369(14) .
C72 H72 0.9300 .
C73 C74 1.390(17) .
C73 H73 0.9300 .
C74 C75 1.38(2) .
C74 H74 0.9300 .
C75 C76 1.370(17) .
C75 H75 0.9300 .
C76 H76 0.9300 .
C81 C86B 1.32(5) .
C81 C82A 1.34(3) .
C81 C82B 1.39(5) .
C81 C86A 1.40(2) .
C82A C83A 1.39(3) .
C82A H82A 0.9300 .
C83A C84A 1.35(3) .
C83A H83A 0.9300 .
C84A C85A 1.39(3) .
C84A H84A 0.9300 .
C85A C86A 1.41(3) .
C85A H85A 0.9300 .
C86A H86A 0.9300 .
C82B C83B 1.38(6) .
C82B H82B 0.9300 .
C83B C84B 1.26(6) .
C83B H83B 0.9300 .
C84B C85B 1.16(6) .
C84B H84B 0.9300 .
C85B C86B 1.28(6) .
C85B H85B 0.9300 .
C86B H86B 0.9300 .
C91 C96 1.428(13) .
C91 C92 1.432(13) .
C92 C93 1.365(14) .
C92 H92 0.9300 .
C93 C94 1.400(16) .
C93 H93 0.9300 .
C94 C95 1.344(16) .
C94 H94 0.9300 .
C95 C96 1.377(14) .
C95 H95 0.9300 .
C96 H96 0.9300 .
C101 C102 1.336(12) .
C101 C106 1.360(12) .
C102 C103 1.402(14) .
C102 H102 0.9300 .
C103 C104 1.386(16) .
C103 H103 0.9300 .
C104 C105 1.345(16) .
C104 H104 0.9300 .
C105 C106 1.357(14) .
C105 H105 0.9300 .
C106 H106 0.9300 .
C111 C116 1.356(13) .
C111 C112 1.365(16) .
C112 C113 1.383(17) .
C112 H112 0.9300 .
C113 C114 1.400(19) .
C113 H113 0.9300 .
C114 C115 1.371(17) .
C114 H114 0.9300 .
C311 C116 1.291(18) .
C311 C312 1.410(16) .
C312 C313 1.345(14) .
C312 H312 0.9300 .
C313 C314 1.362(16) .
C313 H313 0.9300 .
C314 C115 1.374(15) .
C314 H314 0.9300 .
C115 C116 1.405(10) .
C115 H115 0.9300 .
C116 H116 0.9300 .
C121 C126 1.383(11) .
C121 C122 1.407(11) .
C122 C123 1.410(13) .
C122 H122 0.9300 .
C123 C124 1.372(14) .
C123 H123 0.9300 .
C124 C125 1.341(13) .
C124 H124 0.9300 .
C125 C126 1.392(12) .
C125 H125 0.9300 .
C126 H126 0.9300 .
C131 C132 1.34(3) .
C131 C236 1.37(3) .
C131 C232 1.40(5) .
C131 C136 1.43(2) .
C132 C133 1.31(3) .
C132 H132 0.9300 .
C133 C134 1.33(4) .
C133 H133 0.9300 .
C134 C135 1.34(4) .
C134 H134 0.9300 .
C135 C136 1.41(3) .
C135 H135 0.9300 .
C136 H136 0.9300 .
C232 C233 1.39(6) .
C232 H232 0.9300 .
C233 C234 1.24(7) .
C233 H233 0.9300 .
C234 C235 1.47(6) .
C234 H234 0.9300 .
C235 C236 1.31(4) .
C235 H235 0.9300 .
C236 H236 0.9300 .
C141 C146 1.270(17) .
C141 C142 1.365(17) .
C142 C143 1.42(2) .
C142 H142 0.9300 .
C143 C144 1.51(2) .
C143 H143 0.9300 .
C144 C145 1.20(2) .
C144 H144 0.9300 .
C145 C146 1.373(18) .
C145 H145 0.9300 .
C146 H146 0.9300 .
C151 C156 1.359(13) .
C151 C152 1.364(13) .
C152 C153 1.422(15) .
C152 H152 0.9300 .
C153 C154 1.329(17) .
C153 H153 0.9300 .
C154 C155 1.386(17) .
C154 H154 0.9300 .
C155 C156 1.405(14) .
C155 H155 0.9300 .
C156 H156 0.9300 .
C161 C162 1.301(14) .
C161 C166 1.394(16) .
C162 C163 1.432(18) .
C162 H162 0.9300 .
C163 C164 1.25(2) .
C163 H163 0.9300 .
C164 C165 1.37(2) .
C164 H164 0.9300 .
C165 C166 1.372(18) .
C165 H165 0.9300 .
C166 H166 0.9300 .
C200 C201 1.393(11) .
C200 H200 0.9300 .
C201 C202 1.380(12) .
C201 H201 0.9300 .
C202 C203 1.384(12) .
C202 C205 1.499(11) .
C203 C204 1.382(12) .
C203 H203 0.9300 .
C204 H204 0.9300 .
C205 C206 1.525(11) .
C205 H20A 0.9700 .
C205 H20B 0.9700 .
C206 C210 1.493(12) 4_545
C206 H20C 0.9700 .
C206 H20D 0.9700 .
C207 C208 1.33(4) .
C207 H207 0.9300 .
C208 C209 1.51(3) .
C208 H208 0.9300 .
C307 C308 1.40(3) .
C307 H307 0.9300 .
C308 C209 1.44(3) .
C308 H308 0.9300 .
C209 C211 1.340(12) .
C209 C210 1.505(12) .
C210 H21A 0.9700 .
C210 H21B 0.9700 .
C211 C212 1.354(12) .
C211 H211 0.9300 .
C212 H212 0.9300 .
C213 C214 1.387(12) .
C213 H213 0.9300 .
C214 C215 1.338(12) .
C214 H214 0.9300 .
C215 C216 1.362(12) .
C215 C218 1.493(12) .
C216 C217 1.381(12) .
C216 H216 0.9300 .
C217 H217 0.9300 .
C218 C219 1.543(10) .
C218 H21C 0.9700 .
C218 H21D 0.9700 .
C219 C225 1.483(11) 1_655
C219 H21E 0.9700 .
C219 H21F 0.9700 .
C220 C221 1.354(11) .
C220 H220 0.9300 .
C221 C222 1.404(12) .
C221 H221 0.9300 .
C222 C223 1.371(12) .
C222 C225 1.510(11) .
C223 C224 1.395(11) .
C223 H223 0.9300 .
C224 H224 0.9300 .
C225 H22C 0.9700 .
C225 H22D 0.9700 .

loop_
_geom_torsion_atom_site_label_1
_geom_torsion_atom_site_label_2
_geom_torsion_atom_site_label_3
_geom_torsion_atom_site_label_4
_geom_torsion
_geom_torsion_site_symmetry_4
Cd1 S1 C11 C16 -161.6(6) .
Ag1 S1 C11 C16 82.7(7) .
Cd1 S1 C11 C12 16.6(8) .
Ag1 S1 C11 C12 -99.1(7) .
C16 C11 C12 C13 -2.0(13) .
S1 C11 C12 C13 179.8(7) .
C11 C12 C13 C14 0.4(14) .
C12 C13 C14 C15 0.9(15) .
C13 C14 C15 C16 -0.6(16) .
C12 C11 C16 C15 2.3(14) .
S1 C11 C16 C15 -179.4(8) .
C14 C15 C16 C11 -1.1(16) .
Cd1 S2 C21 C22B 6(5) .
Ag2 S2 C21 C22B -109(5) .
Cd1 S2 C21 C26B -171(3) .
Ag2 S2 C21 C26B 75(3) .
Cd1 S2 C21 C22A 4(3) .
Ag2 S2 C21 C22A -111(3) .
Cd1 S2 C21 C26A -176(3) .
Ag2 S2 C21 C26A 69(3) .
C26A C21 C22A C23A 1(7) .
S2 C21 C22A C23A -179(4) .
C21 C22A C23A C24A 3(7) .
C22A C23A C24A C25A -5(5) .
C23A C24A C25A C26A 3(5) .
C22A C21 C26A C25A -3(7) .
S2 C21 C26A C25A 177(3) .
C24A C25A C26A C21 1(6) .
C26B C21 C22B C23B 1(9) .
S2 C21 C22B C23B -175(4) .
C21 C22B C23B C24B 2(9) .
C22B C23B C24B C25B -5(8) .
C23B C24B C25B C26B 4(6) .
C24B C25B C26B C21 0(7) .
C22B C21 C26B C25B -2(8) .
S2 C21 C26B C25B 175(4) .
Cd1 S3 C31 C36 127.2(13) .
Cd5 S3 C31 C36 8.0(15) .
Cd1 S3 C31 C32 -52.8(11) .
Cd5 S3 C31 C32 -172.0(9) .
C36 C31 C32 C33 -2.2(14) .
S3 C31 C32 C33 177.8(10) .
C31 C32 C33 C34 3.5(18) .
C32 C33 C34 C35 0(3) .
C33 C34 C35 C36 -5(3) .
C32 C31 C36 C35 -2(2) .
S3 C31 C36 C35 177.8(14) .
C34 C35 C36 C31 6(3) .
Cd3 S4 C41 C46 112.9(10) .
Ag1 S4 C41 C46 6.7(12) .
Cd3 S4 C41 C42 -69.8(10) .
Ag1 S4 C41 C42 -176.0(8) .
C46 C41 C42 C43 -3.6(18) .
S4 C41 C42 C43 179.0(10) .
C41 C42 C43 C44 2(2) .
C42 C43 C44 C45 0(3) .
C43 C44 C45 C46 -2(3) .
C42 C41 C46 C45 2(2) .
S4 C41 C46 C45 179.6(12) .
C44 C45 C46 C41 1(3) .
Cd6 S5 C51 C56 114.7(7) .
Ag1 S5 C51 C56 -2.3(7) .
Ag2 S5 C51 C56 -125.8(6) .
Cd6 S5 C51 C52 -61.3(7) .
Ag1 S5 C51 C52 -178.4(6) .
Ag2 S5 C51 C52 58.2(7) .
C56 C51 C52 C53 2.0(13) .
S5 C51 C52 C53 178.0(7) .
C51 C52 C53 C54 0.5(14) .
C52 C53 C54 C55 -0.8(15) .
C53 C54 C55 C56 -1.3(15) .
C52 C51 C56 C55 -4.2(13) .
S5 C51 C56 C55 179.8(7) .
C54 C55 C56 C51 3.8(14) .
Cd5 S6 C61 C62A -82.1(15) .
Ag1 S6 C61 C62A 157.9(15) .
Ag3 S6 C61 C62A 40.2(16) .
Cd5 S6 C61 C66 71.8(10) .
Ag1 S6 C61 C66 -48.2(11) .
Ag3 S6 C61 C66 -165.8(9) .
Cd5 S6 C61 C62B -132.5(12) .
Ag1 S6 C61 C62B 107.5(12) .
Ag3 S6 C61 C62B -10.1(13) .
C66 C61 C62A C63A 15(3) .
S6 C61 C62A C63A 171.5(18) .
C61 C62A C63A C64A 0(4) .
C62A C63A C64A C65 -8(4) .
C66 C61 C62B C63B -20(3) .
S6 C61 C62B C63B -177.6(17) .
C61 C62B C63B C64B 5(4) .
C62B C63B C64B C65 6(5) .
C63A C64A C65 C66 1(4) .
C63B C64B C65 C66 -2(4) .
C62A C61 C66 C65 -22(2) .
C62B C61 C66 C65 25.0(19) .
S6 C61 C66 C65 -177.7(9) .
C64A C65 C66 C61 15(3) .
C64B C65 C66 C61 -16(2) .
Cd4 S7 C71 C76 124.9(8) .
Ag2 S7 C71 C76 -130.9(8) .
Cd4 S7 C71 C72 -58.2(9) .
Ag2 S7 C71 C72 46.1(9) .
C76 C71 C72 C73 -1.4(17) .
S7 C71 C72 C73 -178.3(9) .
C71 C72 C73 C74 -0.4(18) .
C72 C73 C74 C75 0(2) .
C73 C74 C75 C76 1(3) .
C74 C75 C76 C71 -3(2) .
C72 C71 C76 C75 3.1(18) .
S7 C71 C76 C75 -179.9(11) .
Cd5 S8 C81 C86B -96(3) .
Ag2 S8 C81 C86B 21(3) .
Ag4 S8 C81 C86B 146(3) .
Cd5 S8 C81 C82A 95.9(16) .
Ag2 S8 C81 C82A -147.0(16) .
Ag4 S8 C81 C82A -21.9(17) .
Cd5 S8 C81 C82B 125(3) .
Ag2 S8 C81 C82B -118(3) .
Ag4 S8 C81 C82B 7(3) .
Cd5 S8 C81 C86A -67.8(15) .
Ag2 S8 C81 C86A 49.2(15) .
Ag4 S8 C81 C86A 174.4(14) .
C86A C81 C82A C83A -13(3) .
S8 C81 C82A C83A -176.6(14) .
C81 C82A C83A C84A 6(3) .
C82A C83A C84A C85A 1(3) .
C83A C84A C85A C86A 0(3) .
C82A C81 C86A C85A 14(3) .
S8 C81 C86A C85A 177.9(14) .
C84A C85A C86A C81 -7(3) .
C86B C81 C82B C83B 25(5) .
S8 C81 C82B C83B 172(3) .
C81 C82B C83B C84B -15(6) .
C82B C83B C84B C85B -2(7) .
C83B C84B C85B C86B 1(7) .
C84B C85B C86B C81 18(7) .
C82B C81 C86B C85B -29(6) .
S8 C81 C86B C85B -177(4) .
Cd2 S9 C91 C96 108.2(15) .
Cd5 S9 C91 C96 -134.5(14) .
Cd2 S9 C91 C92 -75.5(19) .
Cd5 S9 C91 C92 42(2) .
C96 C91 C92 C93 -3(3) .
S9 C91 C92 C93 -179(2) .
C91 C92 C93 C94 1(5) .
C92 C93 C94 C95 13(5) .
C93 C94 C95 C96 -26(5) .
C94 C95 C96 C91 26(4) .
C92 C91 C96 C95 -10(3) .
S9 C91 C96 C95 167.3(19) .
Cd3 S10 C101 C102 82.2(9) .
Cd6 S10 C101 C102 -29.7(9) .
Cd3 S10 C101 C106 -101.2(8) .
Cd6 S10 C101 C106 147.0(7) .
C106 C101 C102 C103 1.1(16) .
S10 C101 C102 C103 177.7(9) .
C101 C102 C103 C104 1.5(18) .
C102 C103 C104 C105 -3(2) .
C103 C104 C105 C106 1(2) .
C104 C105 C106 C101 1.2(18) .
C102 C101 C106 C105 -2.5(16) .
S10 C101 C106 C105 -179.3(9) .
Cd3 S11 C111 C116 23(5) .
Ag3 S11 C111 C116 127(4) .
Cd3 S11 C111 C112 -179(4) .
Ag3 S11 C111 C112 -75(5) .
C116 C111 C112 C113 -3(9) .
S11 C111 C112 C113 -160(4) .
C111 C112 C113 C114 -22(8) .
C112 C113 C114 C115 41(6) .
Cd3 S11 C311 C116 -23(2) .
Ag3 S11 C311 C116 88.4(19) .
Cd3 S11 C311 C312 140.2(15) .
Ag3 S11 C311 C312 -108.8(16) .
C116 C311 C312 C313 -16(3) .
S11 C311 C312 C313 179(2) .
C311 C312 C313 C314 0(4) .
C312 C313 C314 C115 7(5) .
C113 C114 C115 C116 -37(5) .
C313 C314 C115 C116 0(4) .
C312 C311 C116 C115 25(3) .
S11 C311 C116 C115 -173.4(15) .
C112 C111 C116 C115 7(7) .
S11 C111 C116 C115 164(2) .
C314 C115 C116 C311 -17(3) .
C114 C115 C116 C111 13(5) .
Cd4 S12 C121 C126 14.4(9) .
Cd6 S12 C121 C126 126.6(7) .
Cd4 S12 C121 C122 -167.6(6) .
Cd6 S12 C121 C122 -55.4(8) .
C126 C121 C122 C123 0.7(14) .
S12 C121 C122 C123 -177.4(8) .
C121 C122 C123 C124 0.4(16) .
C122 C123 C124 C125 -1.1(18) .
C123 C124 C125 C126 0.8(17) .
C122 C121 C126 C125 -1.0(14) .
S12 C121 C126 C125 176.9(7) .
C124 C125 C126 C121 0.3(15) .
Ag4 S13 C131 C132 141.9(15) .
Cd6 S13 C131 C132 -98.5(15) .
Ag3 S13 C131 C132 21.9(15) .
Ag4 S13 C131 C236 -51(2) .
Cd6 S13 C131 C236 69(2) .
Ag3 S13 C131 C236 -171(2) .
Ag4 S13 C131 C232 173(2) .
Cd6 S13 C131 C232 -67(2) .
Ag3 S13 C131 C232 53(2) .
Ag4 S13 C131 C136 -8.5(13) .
Cd6 S13 C131 C136 111.2(13) .
Ag3 S13 C131 C136 -128.5(13) .
C136 C131 C132 C133 -27(3) .
S13 C131 C132 C133 -179.1(16) .
C131 C132 C133 C134 15(3) .
C132 C133 C134 C135 6(4) .
C133 C134 C135 C136 -10(4) .
C134 C135 C136 C131 -4(3) .
C132 C131 C136 C135 21(3) .
S13 C131 C136 C135 174.5(14) .
C236 C131 C232 C233 37(4) .
S13 C131 C232 C233 178(2) .
C131 C232 C233 C234 -10(6) .
C232 C233 C234 C235 -15(6) .
C233 C234 C235 C236 10(6) .
C234 C235 C236 C131 21(6) .
C232 C131 C236 C235 -42(4) .
S13 C131 C236 C235 175(3) .
Cd2 S14 C141 C146 -131.8(13) .
Ag3 S14 C141 C146 -16.7(15) .
Cd2 S14 C141 C142 59.6(10) .
Ag3 S14 C141 C142 174.8(9) .
C146 C141 C142 C143 4.0(17) .
S14 C141 C142 C143 173.5(12) .
C141 C142 C143 C144 4.1(17) .
C142 C143 C144 C145 -12(3) .
C143 C144 C145 C146 11(4) .
C142 C141 C146 C145 -6(3) .
S14 C141 C146 C145 -174.9(15) .
C144 C145 C146 C141 -2(4) .
Cd4 S15 C151 C156 -5.4(9) .
Ag4 S15 C151 C156 110.1(8) .
Cd4 S15 C151 C152 171.4(7) .
Ag4 S15 C151 C152 -73.2(8) .
C156 C151 C152 C153 0.7(16) .
S15 C151 C152 C153 -176.1(8) .
C151 C152 C153 C154 -1(2) .
C152 C153 C154 C155 0(2) .
C153 C154 C155 C156 1(2) .
C152 C151 C156 C155 0.1(17) .
S15 C151 C156 C155 176.7(9) .
C154 C155 C156 C151 -0.9(19) .
Cd2 S16 C161 C162 -140.7(11) .
Ag4 S16 C161 C162 118.8(11) .
Cd2 S16 C161 C166 38.0(14) .
Ag4 S16 C161 C166 -62.4(13) .
C166 C161 C162 C163 1(2) .
S16 C161 C162 C163 179.5(13) .
C161 C162 C163 C164 -2(3) .
C162 C163 C164 C165 -5(4) .
C163 C164 C165 C166 13(4) .
C164 C165 C166 C161 -15(3) .
C162 C161 C166 C165 8(3) .
S16 C161 C166 C165 -171.1(16) .
C204 N1 C200 C201 0.1(13) .
Cd1 N1 C200 C201 171.0(6) .
N1 C200 C201 C202 -1.2(13) .
C200 C201 C202 C203 1.0(12) .
C200 C201 C202 C205 -175.0(8) .
C201 C202 C203 C204 0.2(13) .
C205 C202 C203 C204 176.3(8) .
C200 N1 C204 C203 1.1(13) .
Cd1 N1 C204 C203 -169.0(7) .
C202 C203 C204 N1 -1.3(14) .
C201 C202 C205 C206 98.0(10) .
C203 C202 C205 C206 -77.9(11) .
C202 C205 C206 C210 -67.1(11) 4_545
C212 N2 C207 C208 17(3) .
Cd2 N2 C207 C208 -172(2) .
N2 C207 C208 C209 -2(4) .
C212 N2 C307 C308 -13(3) .
Cd2 N2 C307 C308 -171(2) .
N2 C307 C308 C209 -7(3) .
C307 C308 C209 C211 24(3) .
C307 C308 C209 C210 -172.2(17) .
C207 C208 C209 C211 -15(3) .
C207 C208 C209 C210 -174(2) .
C211 C209 C210 C206 165.5(10) 4
C308 C209 C210 C206 3(2) 4
C208 C209 C210 C206 -37(2) 4
C308 C209 C211 C212 -22(2) .
C210 C209 C211 C212 174.9(11) .
C208 C209 C211 C212 16(2) .
C207 N2 C212 C211 -16.7(19) .
C307 N2 C212 C211 18(2) .
Cd2 N2 C212 C211 172.9(8) .
C209 C211 C212 N2 -0.7(18) .
C217 N3 C213 C214 -1.7(14) .
Cd3 N3 C213 C214 -170.9(7) .
N3 C213 C214 C215 -0.8(16) .
C213 C214 C215 C216 2.1(14) .
C213 C214 C215 C218 -178.6(8) .
C214 C215 C216 C217 -0.9(14) .
C218 C215 C216 C217 179.8(8) .
C213 N3 C217 C216 3.0(13) .
Cd3 N3 C217 C216 172.2(7) .
C215 C216 C217 N3 -1.7(15) .
C214 C215 C218 C219 106.5(11) .
C216 C215 C218 C219 -74.2(11) .
C215 C218 C219 C225 -58.2(11) 1_655
C224 N4 C220 C221 -5.4(14) .
Cd4 N4 C220 C221 157.1(7) .
N4 C220 C221 C222 0.3(15) .
C220 C221 C222 C223 1.9(14) .
C220 C221 C222 C225 -171.6(9) .
C221 C222 C223 C224 0.8(14) .
C225 C222 C223 C224 174.3(9) .
C220 N4 C224 C223 8.4(15) .
Cd4 N4 C224 C223 -153.3(8) .
C222 C223 C224 N4 -6.3(16) .
C223 C222 C225 C219 92.1(11) 1_455
C221 C222 C225 C219 -94.7(11) 1_455
